data_7040562
loop_
_publ_author_name
'Chen, Zilu'
'Hu, Zhaobo'
'Li, Yisheng'
'Liang, Yuning'
'Wang, Xinyu'
'Ouyang, Li'
'Zhao, Qin'
'Cheng, Haiyan'
'Liang, Fupei'

_publ_section_title
;
 Manganese clusters of aromatic oximes: synthesis, structure and magnetic
 properties.
;
_journal_issue 39
_journal_name_full 'Dalton transactions (Cambridge, England : 2003)'
_journal_page_first 15634
_journal_page_last 15643
_journal_paper_doi 10.1039/c6dt03207a
_journal_volume 45
_journal_year 2016
_chemical_formula_moiety 'C108 H76 Mn8 N20 O24, C3 H7 N O, 6(C2 H3 N)'
_chemical_formula_sum 'C123 H101 Mn8 N27 O25'
_chemical_formula_weight 2796.83
_chemical_name_systematic
; 
 ? 
;
_space_group_IT_number 2
_symmetry_cell_setting triclinic
_symmetry_space_group_name_Hall '-P 1'
_symmetry_space_group_name_H-M 'P -1'
_atom_sites_solution_hydrogens geom
_atom_sites_solution_primary direct
_atom_sites_solution_secondary difmap
_audit_creation_method SHELXL-97
_audit_update_record
;
2016-08-08 deposited with the CCDC.
2016-09-02 downloaded from the CCDC.
;
_cell_angle_alpha 77.380(2)
_cell_angle_beta 82.470(2)
_cell_angle_gamma 76.586(2)
_cell_formula_units_Z 2
_cell_length_a 16.5792(19)
_cell_length_b 16.8624(19)
_cell_length_c 23.487(3)
_cell_measurement_reflns_used 9977
_cell_measurement_temperature 153(2)
_cell_measurement_theta_max 25.76
_cell_measurement_theta_min 2.27
_cell_volume 6210.3(13)
_computing_cell_refinement 'Bruker SAINT'
_computing_data_collection 'Bruker APEX2'
_computing_data_reduction 'Bruker SAINT'
_computing_molecular_graphics 'Bruker SHELXTL'
_computing_publication_material 'Bruker SHELXTL'
_computing_structure_refinement 'SHELXL-97 (Sheldrick, 2008)'
_computing_structure_solution 'SHELXS-97 (Sheldrick, 2008)'
_diffrn_ambient_temperature 153(2)
_diffrn_measured_fraction_theta_full 0.992
_diffrn_measured_fraction_theta_max 0.992
_diffrn_measurement_device_type 'Bruker APEX-II CCD'
_diffrn_measurement_method '\f and \w scans'
_diffrn_radiation_monochromator graphite
_diffrn_radiation_source 'fine-focus sealed tube'
_diffrn_radiation_type MoK\a
_diffrn_radiation_wavelength 0.71073
_diffrn_reflns_av_R_equivalents 0.0489
_diffrn_reflns_av_sigmaI/netI 0.0724
_diffrn_reflns_limit_h_max 19
_diffrn_reflns_limit_h_min -19
_diffrn_reflns_limit_k_max 20
_diffrn_reflns_limit_k_min -20
_diffrn_reflns_limit_l_max 27
_diffrn_reflns_limit_l_min -26
_diffrn_reflns_number 48250
_diffrn_reflns_theta_full 25.02
_diffrn_reflns_theta_max 25.02
_diffrn_reflns_theta_min 0.89
_exptl_absorpt_coefficient_mu 0.869
_exptl_absorpt_correction_T_max 0.8593
_exptl_absorpt_correction_T_min 0.7684
_exptl_absorpt_correction_type multi-scan
_exptl_absorpt_process_details 'SADABS (Bruker, 1998)'
_exptl_crystal_colour 'black brown'
_exptl_crystal_density_diffrn 1.496
_exptl_crystal_density_method 'not measured'
_exptl_crystal_description block
_exptl_crystal_F_000 2856
_exptl_crystal_size_max 0.32
_exptl_crystal_size_mid 0.25
_exptl_crystal_size_min 0.18
_refine_diff_density_max 0.758
_refine_diff_density_min -0.385
_refine_diff_density_rms 0.090
_refine_ls_extinction_method none
_refine_ls_goodness_of_fit_ref 1.022
_refine_ls_hydrogen_treatment constr
_refine_ls_matrix_type full
_refine_ls_number_parameters 1665
_refine_ls_number_reflns 21746
_refine_ls_number_restraints 20
_refine_ls_restrained_S_all 1.027
_refine_ls_R_factor_all 0.0847
_refine_ls_R_factor_gt 0.0493
_refine_ls_shift/su_max 0.001
_refine_ls_shift/su_mean 0.000
_refine_ls_structure_factor_coef Fsqd
_refine_ls_weighting_details 'calc w=1/[\s^2^(Fo^2^)+(0.0902P)^2^+2.3726P] where P=(Fo^2^+2Fc^2^)/3'
_refine_ls_weighting_scheme calc
_refine_ls_wR_factor_gt 0.1352
_refine_ls_wR_factor_ref 0.1634
_reflns_number_gt 14760
_reflns_number_total 21746
_reflns_threshold_expression >2sigma(I)
_cod_data_source_file c6dt03207a2.cif
_cod_data_source_block aa
_cod_depositor_comments
;
The following automatic conversions were performed:

'_symmetry_cell_setting' value 'Triclinic' changed to 'triclinic'
according to
/usr/data/users/saulius/crontab/automatic-downloads/rss-feeds/RSC/lib/dictionaries/cif_core.dic
dictionary named 'cif_core.dic' version 2.4.2 from 2011-04-26.

'_exptl_absorpt_correction_type' value 'Multi-scan' changed to
'multi-scan' according to
/usr/data/users/saulius/crontab/automatic-downloads/rss-feeds/RSC/lib/dictionaries/cif_core.dic
dictionary named 'cif_core.dic' version 2.4.2 from 2011-04-26.

Automatic conversion script
Id: cif_fix_values 4268 2015-11-12 08:31:59Z antanas 

 Adding full bibliography for 7040559--7040563.cif.

 Adding full bibliography for 7040559--7040563.cif.
;
_cod_original_cell_volume 6210.3(12)
_cod_database_code 7040562

loop_
_symmetry_equiv_pos_as_xyz
'x, y, z'
'-x, -y, -z'

loop_
_atom_site_label
_atom_site_type_symbol
_atom_site_fract_x
_atom_site_fract_y
_atom_site_fract_z
_atom_site_U_iso_or_equiv
_atom_site_adp_type
_atom_site_occupancy
_atom_site_symmetry_multiplicity
_atom_site_calc_flag
_atom_site_refinement_flags
Mn1 Mn 0.93087(4) 0.75338(4) 0.22381(3) 0.02854(16) Uani 1 1 d .
Mn2 Mn 0.81691(4) 0.63192(4) 0.30295(3) 0.02818(15) Uani 1 1 d .
Mn3 Mn 0.77587(4) 0.71746(4) 0.16807(3) 0.02865(15) Uani 1 1 d .
Mn4 Mn 0.73686(4) 0.83359(4) 0.26533(3) 0.02788(15) Uani 1 1 d .
Mn5 Mn 0.60951(4) 0.70866(4) 0.26359(3) 0.03138(16) Uani 1 1 d .
Mn6 Mn 0.93471(4) 0.55681(4) 0.19336(3) 0.03188(16) Uani 1 1 d .
Mn7 Mn 0.82427(4) 0.91564(4) 0.13742(3) 0.03083(16) Uani 1 1 d .
Mn8 Mn 0.89393(4) 0.75219(4) 0.36662(3) 0.03085(16) Uani 1 1 d .
C1 C 1.1018(2) 0.6855(3) 0.1470(2) 0.0341(10) Uani 1 1 d .
C2 C 1.0416(2) 0.7552(3) 0.11526(18) 0.0307(9) Uani 1 1 d .
C3 C 1.0770(3) 0.7766(3) 0.05516(19) 0.0352(10) Uani 1 1 d .
C4 C 1.1564(3) 0.7244(3) 0.0524(2) 0.0358(10) Uani 1 1 d .
C5 C 1.1765(3) 0.6702(3) 0.1054(2) 0.0385(11) Uani 1 1 d .
C6 C 1.2522(3) 0.6167(3) 0.1091(2) 0.0541(13) Uani 1 1 d .
H6 H 1.2666 0.5786 0.1444 0.065 Uiso 1 1 calc R
C7 C 1.3084(3) 0.6205(4) 0.0580(3) 0.0613(15) Uani 1 1 d .
H7 H 1.3620 0.5850 0.0603 0.074 Uiso 1 1 calc R
C8 C 1.2899(3) 0.6722(4) 0.0059(3) 0.0589(15) Uani 1 1 d .
H8 H 1.3296 0.6708 -0.0272 0.071 Uiso 1 1 calc R
C9 C 1.2117(3) 0.7280(3) 0.0011(2) 0.0440(12) Uani 1 1 d .
C10 C 1.1828(3) 0.7872(3) -0.0480(2) 0.0555(14) Uani 1 1 d .
H10 H 1.2172 0.7917 -0.0837 0.067 Uiso 1 1 calc R
C11 C 1.1059(3) 0.8383(3) -0.0450(2) 0.0544(14) Uani 1 1 d .
H11 H 1.0888 0.8787 -0.0786 0.065 Uiso 1 1 calc R
C12 C 1.0511(3) 0.8331(3) 0.0064(2) 0.0460(12) Uani 1 1 d .
H12 H 0.9973 0.8683 0.0071 0.055 Uiso 1 1 calc R
C13 C 1.0148(3) 0.8596(3) 0.3427(2) 0.0364(10) Uani 1 1 d .
C14 C 0.9987(3) 0.8675(3) 0.4046(2) 0.0433(11) Uani 1 1 d .
C15 C 1.0578(3) 0.9179(4) 0.4129(3) 0.0575(14) Uani 1 1 d .
C16 C 1.1003(3) 0.9403(3) 0.3585(2) 0.0500(13) Uani 1 1 d .
C17 C 1.0779(3) 0.9073(3) 0.3144(2) 0.0451(12) Uani 1 1 d .
C18 C 1.1158(3) 0.9225(3) 0.2594(3) 0.0572(14) Uani 1 1 d .
H18 H 1.1018 0.9001 0.2291 0.069 Uiso 1 1 calc R
C19 C 1.1757(4) 0.9717(4) 0.2480(3) 0.0727(18) Uani 1 1 d .
H19 H 1.2018 0.9831 0.2095 0.087 Uiso 1 1 calc R
C20 C 1.1978(4) 1.0041(4) 0.2912(3) 0.0768(19) Uani 1 1 d .
H20 H 1.2386 1.0373 0.2819 0.092 Uiso 1 1 calc R
C21 C 1.1612(4) 0.9889(4) 0.3489(3) 0.0671(17) Uani 1 1 d .
C22 C 1.1768(5) 1.0174(5) 0.3980(4) 0.094(2) Uani 1 1 d .
H22 H 1.2159 1.0519 0.3940 0.113 Uiso 1 1 calc R
C23 C 1.1357(5) 0.9953(5) 0.4507(4) 0.093(2) Uani 1 1 d .
H23 H 1.1473 1.0149 0.4830 0.112 Uiso 1 1 calc R
C24 C 1.0760(4) 0.9442(4) 0.4605(3) 0.0779(19) Uani 1 1 d .
H24 H 1.0495 0.9289 0.4984 0.094 Uiso 1 1 calc R
C25 C 1.0219(3) 0.4399(3) 0.28818(18) 0.0318(9) Uani 1 1 d .
C26 C 1.0873(3) 0.4100(3) 0.2427(2) 0.0376(10) Uani 1 1 d .
C27 C 1.1491(3) 0.3438(3) 0.2736(2) 0.0392(11) Uani 1 1 d .
C28 C 1.1227(3) 0.3355(3) 0.3341(2) 0.0374(10) Uani 1 1 d .
C29 C 1.0477(3) 0.3922(3) 0.3452(2) 0.0379(10) Uani 1 1 d .
C30 C 1.0160(3) 0.3933(3) 0.4022(2) 0.0459(12) Uani 1 1 d .
H30 H 0.9663 0.4310 0.4114 0.055 Uiso 1 1 calc R
C31 C 1.0606(3) 0.3358(3) 0.4468(2) 0.0569(14) Uani 1 1 d .
H31 H 1.0399 0.3362 0.4865 0.068 Uiso 1 1 calc R
C32 C 1.1323(3) 0.2795(3) 0.4356(2) 0.0546(13) Uani 1 1 d .
H32 H 1.1585 0.2409 0.4671 0.065 Uiso 1 1 calc R
C33 C 1.1671(3) 0.2788(3) 0.3777(2) 0.0462(12) Uani 1 1 d .
C34 C 1.2406(3) 0.2273(3) 0.3591(3) 0.0552(14) Uani 1 1 d .
H34 H 1.2725 0.1870 0.3871 0.066 Uiso 1 1 calc R
C35 C 1.2663(3) 0.2348(3) 0.3009(3) 0.0583(15) Uani 1 1 d .
H35 H 1.3167 0.1996 0.2895 0.070 Uiso 1 1 calc R
C36 C 1.2209(3) 0.2933(3) 0.2563(2) 0.0482(12) Uani 1 1 d .
H36 H 1.2402 0.2969 0.2161 0.058 Uiso 1 1 calc R
C37 C 0.8548(3) 0.7184(3) 0.04865(18) 0.0324(10) Uani 1 1 d .
C38 C 0.7866(3) 0.7887(3) 0.02785(18) 0.0330(10) Uani 1 1 d .
C39 C 0.7980(3) 0.8038(3) -0.03677(19) 0.0398(11) Uani 1 1 d .
C40 C 0.8704(3) 0.7482(3) -0.05216(18) 0.0372(10) Uani 1 1 d .
C41 C 0.9082(3) 0.6958(3) -0.00277(19) 0.0357(10) Uani 1 1 d .
C42 C 0.9790(3) 0.6383(3) -0.0110(2) 0.0501(13) Uani 1 1 d .
H42 H 1.0064 0.6033 0.0214 0.060 Uiso 1 1 calc R
C43 C 1.0104(4) 0.6325(4) -0.0691(2) 0.0607(15) Uani 1 1 d .
H43 H 1.0589 0.5913 -0.0751 0.073 Uiso 1 1 calc R
C44 C 0.9753(3) 0.6824(4) -0.1167(2) 0.0544(14) Uani 1 1 d .
H44 H 0.9997 0.6762 -0.1548 0.065 Uiso 1 1 calc R
C45 C 0.9023(3) 0.7435(3) -0.10995(19) 0.0444(12) Uani 1 1 d .
C46 C 0.8560(4) 0.7987(4) -0.1536(2) 0.0567(15) Uani 1 1 d .
H46 H 0.8745 0.7990 -0.1937 0.068 Uiso 1 1 calc R
C47 C 0.7833(4) 0.8527(4) -0.1388(2) 0.0611(16) Uani 1 1 d .
H47 H 0.7525 0.8884 -0.1694 0.073 Uiso 1 1 calc R
C48 C 0.7533(3) 0.8571(3) -0.0803(2) 0.0510(13) Uani 1 1 d .
H48 H 0.7039 0.8955 -0.0713 0.061 Uiso 1 1 calc R
C49 C 0.6931(3) 0.5428(3) 0.40000(19) 0.0341(10) Uani 1 1 d .
C50 C 0.7267(2) 0.6057(3) 0.41900(18) 0.0311(9) Uani 1 1 d .
C51 C 0.6951(3) 0.6059(3) 0.48060(18) 0.0364(10) Uani 1 1 d .
C52 C 0.6526(3) 0.5399(3) 0.49792(19) 0.0398(11) Uani 1 1 d .
C53 C 0.6523(3) 0.4979(3) 0.4527(2) 0.0481(12) Uani 1 1 d .
C54 C 0.6123(4) 0.4320(4) 0.4628(3) 0.0704(18) Uani 1 1 d .
H54 H 0.6098 0.4035 0.4325 0.084 Uiso 1 1 calc R
C55 C 0.5754(5) 0.4089(4) 0.5200(3) 0.085(2) Uani 1 1 d .
H55 H 0.5492 0.3627 0.5283 0.102 Uiso 1 1 calc R
C56 C 0.5758(4) 0.4500(4) 0.5639(3) 0.079(2) Uani 1 1 d .
H56 H 0.5499 0.4321 0.6016 0.095 Uiso 1 1 calc R
C57 C 0.6141(3) 0.5192(4) 0.5541(2) 0.0541(14) Uani 1 1 d .
C58 C 0.6167(3) 0.5711(4) 0.5935(2) 0.0619(16) Uani 1 1 d .
H58 H 0.5915 0.5602 0.6323 0.074 Uiso 1 1 calc R
C59 C 0.6553(3) 0.6366(4) 0.5760(2) 0.0585(15) Uani 1 1 d .
H59 H 0.6541 0.6716 0.6029 0.070 Uiso 1 1 calc R
C60 C 0.6969(3) 0.6547(3) 0.5200(2) 0.0465(12) Uani 1 1 d .
H60 H 0.7253 0.6994 0.5098 0.056 Uiso 1 1 calc R
C61 C 0.5044(3) 0.5841(3) 0.2365(2) 0.0394(11) Uani 1 1 d .
C62 C 0.5739(3) 0.6023(3) 0.19192(19) 0.0354(10) Uani 1 1 d .
C63 C 0.5736(3) 0.5575(3) 0.1445(2) 0.0413(11) Uani 1 1 d .
C64 C 0.5081(3) 0.5147(3) 0.1608(2) 0.0430(11) Uani 1 1 d .
C65 C 0.4650(3) 0.5280(3) 0.2148(2) 0.0448(12) Uani 1 1 d .
C66 C 0.3979(3) 0.4903(4) 0.2366(3) 0.0593(15) Uani 1 1 d .
H66 H 0.3662 0.4991 0.2722 0.071 Uiso 1 1 calc R
C67 C 0.3794(4) 0.4376(4) 0.2022(3) 0.077(2) Uani 1 1 d .
H67 H 0.3347 0.4100 0.2165 0.093 Uiso 1 1 calc R
C68 C 0.4217(4) 0.4245(4) 0.1503(3) 0.0664(17) Uani 1 1 d .
H68 H 0.4065 0.3886 0.1294 0.080 Uiso 1 1 calc R
C69 C 0.4882(3) 0.4642(3) 0.1275(3) 0.0550(14) Uani 1 1 d .
C70 C 0.5372(4) 0.4594(4) 0.0739(3) 0.0671(17) Uani 1 1 d .
H70 H 0.5270 0.4256 0.0492 0.081 Uiso 1 1 calc R
C71 C 0.5997(4) 0.5034(4) 0.0570(3) 0.0694(17) Uani 1 1 d .
H71 H 0.6306 0.5004 0.0202 0.083 Uiso 1 1 calc R
C72 C 0.6194(3) 0.5527(3) 0.0922(2) 0.0518(13) Uani 1 1 d .
H72 H 0.6634 0.5817 0.0800 0.062 Uiso 1 1 calc R
C73 C 0.6909(3) 0.9001(3) 0.38837(18) 0.0320(10) Uani 1 1 d .
C74 C 0.6405(2) 0.8426(3) 0.37930(18) 0.0297(9) Uani 1 1 d .
C75 C 0.5821(3) 0.8302(3) 0.43123(19) 0.0374(10) Uani 1 1 d .
C76 C 0.5947(3) 0.8805(3) 0.46801(19) 0.0389(11) Uani 1 1 d .
C77 C 0.6569(3) 0.9258(3) 0.4443(2) 0.0419(11) Uani 1 1 d .
C78 C 0.6761(3) 0.9785(4) 0.4753(2) 0.0587(15) Uani 1 1 d .
H78 H 0.7171 1.0104 0.4599 0.070 Uiso 1 1 calc R
C79 C 0.6325(4) 0.9834(4) 0.5308(3) 0.0658(17) Uani 1 1 d .
H79 H 0.6452 1.0196 0.5525 0.079 Uiso 1 1 calc R
C80 C 0.5736(4) 0.9392(4) 0.5544(2) 0.0608(15) Uani 1 1 d .
H80 H 0.5466 0.9446 0.5920 0.073 Uiso 1 1 calc R
C81 C 0.5519(3) 0.8846(3) 0.5232(2) 0.0517(13) Uani 1 1 d .
C82 C 0.4917(4) 0.8358(4) 0.5401(2) 0.0632(16) Uani 1 1 d .
H82 H 0.4596 0.8373 0.5766 0.076 Uiso 1 1 calc R
C83 C 0.4783(4) 0.7859(4) 0.5046(2) 0.0657(16) Uani 1 1 d .
H83 H 0.4373 0.7532 0.5173 0.079 Uiso 1 1 calc R
C84 C 0.5239(3) 0.7820(3) 0.4498(2) 0.0496(13) Uani 1 1 d .
H84 H 0.5144 0.7466 0.4262 0.060 Uiso 1 1 calc R
C85 C 0.6626(2) 1.0293(3) 0.12848(19) 0.0331(10) Uani 1 1 d .
C86 C 0.6912(3) 1.0631(3) 0.0667(2) 0.0389(11) Uani 1 1 d .
C87 C 0.6222(3) 1.1289(3) 0.0434(2) 0.0444(12) Uani 1 1 d .
C88 C 0.5570(3) 1.1332(3) 0.0877(2) 0.0452(12) Uani 1 1 d .
C89 C 0.5770(3) 1.0742(3) 0.1396(2) 0.0391(11) Uani 1 1 d .
C90 C 0.5183(3) 1.0681(3) 0.1871(3) 0.0501(13) Uani 1 1 d .
H90 H 0.5295 1.0281 0.2220 0.060 Uiso 1 1 calc R
C91 C 0.4400(3) 1.1249(4) 0.1808(3) 0.0632(16) Uani 1 1 d .
H91 H 0.3986 1.1221 0.2128 0.076 Uiso 1 1 calc R
C92 C 0.4217(4) 1.1822(4) 0.1318(3) 0.0692(18) Uani 1 1 d .
H92 H 0.3687 1.2191 0.1307 0.083 Uiso 1 1 calc R
C93 C 0.4802(3) 1.1885(3) 0.0817(3) 0.0546(14) Uani 1 1 d .
C94 C 0.4710(4) 1.2429(4) 0.0261(3) 0.0721(18) Uani 1 1 d .
H94 H 0.4201 1.2818 0.0189 0.086 Uiso 1 1 calc R
C95 C 0.5352(4) 1.2390(4) -0.0167(3) 0.0721(18) Uani 1 1 d .
H95 H 0.5279 1.2768 -0.0531 0.087 Uiso 1 1 calc R
C96 C 0.6108(4) 1.1826(3) -0.0099(3) 0.0582(14) Uani 1 1 d .
H96 H 0.6535 1.1810 -0.0411 0.070 Uiso 1 1 calc R
C97 C 0.5392(3) 0.8483(3) 0.1646(2) 0.0502(13) Uani 1 1 d .
H97 H 0.5960 0.8411 0.1499 0.060 Uiso 1 1 calc R
C98 C 0.5065(4) 0.9412(4) 0.0723(3) 0.0736(18) Uani 1 1 d .
H98A H 0.5671 0.9285 0.0644 0.110 Uiso 1 1 calc R
H98B H 0.4867 1.0012 0.0697 0.110 Uiso 1 1 calc R
H98C H 0.4809 0.9229 0.0435 0.110 Uiso 1 1 calc R
C99 C 0.3974(4) 0.9161(5) 0.1517(3) 0.102(3) Uani 1 1 d .
H99A H 0.3916 0.8976 0.1943 0.153 Uiso 1 1 calc R
H99B H 0.3664 0.8869 0.1334 0.153 Uiso 1 1 calc R
H99C H 0.3754 0.9761 0.1417 0.153 Uiso 1 1 calc R
C100 C 0.7970(4) 0.4582(3) 0.2130(3) 0.0558(14) Uani 1 1 d .
H100 H 0.7784 0.4884 0.2437 0.067 Uiso 1 1 calc R
C101 C 0.7776(5) 0.3608(5) 0.1605(4) 0.116(3) Uani 1 1 d .
H10A H 0.8084 0.3926 0.1286 0.174 Uiso 1 1 calc R
H10B H 0.7270 0.3539 0.1464 0.174 Uiso 1 1 calc R
H10C H 0.8126 0.3061 0.1739 0.174 Uiso 1 1 calc R
C102 C 0.6845(4) 0.3871(4) 0.2494(3) 0.083(2) Uani 1 1 d .
H10D H 0.6717 0.4255 0.2768 0.125 Uiso 1 1 calc R
H10E H 0.6983 0.3298 0.2713 0.125 Uiso 1 1 calc R
H10F H 0.6360 0.3939 0.2276 0.125 Uiso 1 1 calc R
C103 C 0.8763(3) 1.0060(3) 0.2206(3) 0.0520(13) Uani 1 1 d .
H103 H 0.8478 0.9692 0.2479 0.062 Uiso 1 1 calc R
C104 C 0.9513(6) 1.1154(5) 0.2038(3) 0.114(3) Uani 1 1 d .
H10G H 0.9824 1.0884 0.1722 0.171 Uiso 1 1 calc R
H10H H 0.9904 1.1278 0.2269 0.171 Uiso 1 1 calc R
H10I H 0.9142 1.1671 0.1870 0.171 Uiso 1 1 calc R
C105 C 0.8875(5) 1.0668(4) 0.3028(3) 0.0792(19) Uani 1 1 d .
H10J H 0.8461 1.1177 0.3069 0.119 Uiso 1 1 calc R
H10K H 0.9395 1.0685 0.3177 0.119 Uiso 1 1 calc R
H10L H 0.8665 1.0184 0.3251 0.119 Uiso 1 1 calc R
C106 C 1.0472(3) 0.6135(3) 0.3671(2) 0.0476(12) Uani 1 1 d .
H106 H 1.0405 0.6253 0.3263 0.057 Uiso 1 1 calc R
C107 C 1.1795(4) 0.5235(4) 0.3447(3) 0.0755(19) Uani 1 1 d .
H10M H 1.1588 0.5340 0.3060 0.113 Uiso 1 1 calc R
H10N H 1.1950 0.4635 0.3594 0.113 Uiso 1 1 calc R
H10O H 1.2284 0.5481 0.3418 0.113 Uiso 1 1 calc R
C108 C 1.1296(5) 0.5418(5) 0.4452(3) 0.109(3) Uani 1 1 d .
H10P H 1.1610 0.5805 0.4528 0.164 Uiso 1 1 calc R
H10Q H 1.1620 0.4848 0.4548 0.164 Uiso 1 1 calc R
H10R H 1.0765 0.5469 0.4694 0.164 Uiso 1 1 calc R
N1 N 1.0924(2) 0.6392(2) 0.19770(17) 0.0402(9) Uani 1 1 d .
N2 N 0.9720(2) 0.7902(2) 0.14036(14) 0.0297(8) Uani 1 1 d .
N3 N 0.9755(2) 0.8179(2) 0.31913(15) 0.0352(8) Uani 1 1 d .
N4 N 0.9447(3) 0.8439(3) 0.44443(17) 0.0451(10) Uani 1 1 d .
N5 N 0.9570(2) 0.4985(2) 0.27574(15) 0.0339(8) Uani 1 1 d .
N6 N 1.0934(2) 0.4351(2) 0.18642(16) 0.0392(9) Uani 1 1 d .
N7 N 0.8604(2) 0.6839(2) 0.10352(14) 0.0303(8) Uani 1 1 d .
N8 N 0.7313(2) 0.8355(2) 0.05682(15) 0.0388(9) Uani 1 1 d .
N9 N 0.6897(2) 0.5319(2) 0.34760(17) 0.0427(10) Uani 1 1 d .
N10 N 0.7776(2) 0.6476(2) 0.38603(14) 0.0292(8) Uani 1 1 d .
N11 N 0.4819(2) 0.6062(3) 0.28607(17) 0.0448(10) Uani 1 1 d .
N12 N 0.6243(2) 0.6474(2) 0.19728(15) 0.0336(8) Uani 1 1 d .
N13 N 0.7559(2) 0.9199(2) 0.35926(16) 0.0383(9) Uani 1 1 d .
N14 N 0.6501(2) 0.8116(2) 0.33218(14) 0.0288(8) Uani 1 1 d .
N15 N 0.7080(2) 0.9710(2) 0.16271(15) 0.0326(8) Uani 1 1 d .
N16 N 0.7601(2) 1.0416(2) 0.03644(17) 0.0431(9) Uani 1 1 d .
N17 N 0.4837(3) 0.8979(3) 0.13089(19) 0.0543(11) Uani 1 1 d .
N18 N 0.7550(3) 0.4049(3) 0.2087(2) 0.0626(13) Uani 1 1 d .
N19 N 0.9029(3) 1.0608(3) 0.2410(2) 0.0576(12) Uani 1 1 d .
N20 N 1.1143(3) 0.5610(3) 0.3851(2) 0.0615(12) Uani 1 1 d .
O1 O 0.87937(17) 0.71322(18) 0.29977(12) 0.0323(7) Uani 1 1 d .
O2 O 0.83023(16) 0.83234(17) 0.20708(12) 0.0310(6) Uani 1 1 d .
O3 O 0.84594(17) 0.63729(18) 0.22028(11) 0.0322(6) Uani 1 1 d .
O4 O 0.70583(16) 0.75144(17) 0.23419(12) 0.0303(6) Uani 1 1 d .
O5 O 1.01528(18) 0.65451(19) 0.22747(13) 0.0411(8) Uani 1 1 d .
O6 O 0.92529(18) 0.85352(19) 0.10471(13) 0.0397(7) Uani 1 1 d .
O7 O 0.99293(19) 0.8181(2) 0.26232(13) 0.0422(8) Uani 1 1 d .
O8 O 0.89230(19) 0.8015(2) 0.43067(13) 0.0423(8) Uani 1 1 d .
O9 O 0.90347(19) 0.52094(19) 0.32021(13) 0.0420(8) Uani 1 1 d .
O10 O 1.0331(2) 0.4963(2) 0.16188(13) 0.0457(8) Uani 1 1 d .
O11 O 0.92767(19) 0.62249(19) 0.11498(13) 0.0416(8) Uani 1 1 d .
O12 O 0.73557(19) 0.81835(19) 0.11655(12) 0.0391(7) Uani 1 1 d .
O13 O 0.72275(19) 0.58526(19) 0.30266(13) 0.0385(7) Uani 1 1 d .
O14 O 0.80235(17) 0.70357(18) 0.40939(12) 0.0345(7) Uani 1 1 d .
O15 O 0.52376(19) 0.6568(2) 0.30244(13) 0.0444(8) Uani 1 1 d .
O16 O 0.68687(19) 0.6555(2) 0.15544(13) 0.0430(8) Uani 1 1 d .
O17 O 0.78847(18) 0.8801(2) 0.31377(13) 0.0407(8) Uani 1 1 d .
O18 O 0.60010(17) 0.75835(19) 0.33167(12) 0.0357(7) Uani 1 1 d .
O19 O 0.67505(18) 0.94373(19) 0.21725(13) 0.0422(8) Uani 1 1 d .
O20 O 0.81913(19) 0.9808(2) 0.06196(13) 0.0444(8) Uani 1 1 d .
O21 O 0.5223(2) 0.8102(2) 0.21433(15) 0.0496(8) Uani 1 1 d .
O22 O 0.8597(2) 0.4742(2) 0.18107(16) 0.0550(9) Uani 1 1 d .
O23 O 0.8854(2) 0.9984(2) 0.16885(16) 0.0529(9) Uani 1 1 d .
O24 O 0.9916(2) 0.6488(2) 0.39894(15) 0.0525(9) Uani 1 1 d .
N21 N 0.2823(5) 0.3694(5) 0.0742(4) 0.136(3) Uani 1 1 d .
C109 C 0.2285(4) 0.4200(5) 0.0590(3) 0.0771(19) Uani 1 1 d .
C110 C 0.1617(4) 0.4859(4) 0.0412(3) 0.0783(19) Uani 1 1 d .
H11A H 0.1208 0.4935 0.0748 0.117 Uiso 1 1 calc R
H11B H 0.1354 0.4730 0.0103 0.117 Uiso 1 1 calc R
H11C H 0.1824 0.5371 0.0263 0.117 Uiso 1 1 calc R
N22 N 0.4253(7) 0.9849(7) 0.3205(4) 0.150(4) Uani 1 1 d .
C111 C 0.4083(6) 0.9231(8) 0.3253(4) 0.107(3) Uani 1 1 d .
C112 C 0.3843(5) 0.8446(6) 0.3327(4) 0.113(3) Uani 1 1 d .
H11D H 0.3857 0.8169 0.3740 0.169 Uiso 1 1 calc R
H11E H 0.4231 0.8096 0.3085 0.169 Uiso 1 1 calc R
H11F H 0.3279 0.8539 0.3209 0.169 Uiso 1 1 calc R
O25 O 0.6837(7) 0.2008(8) 0.1737(5) 0.288(8) Uani 1 1 d .
C113 C 0.6245(12) 0.2169(11) 0.1997(6) 0.245(11) Uani 1 1 d .
H113 H 0.5834 0.2579 0.1789 0.294 Uiso 1 1 calc R
N24 N 0.6014(5) 0.1900(5) 0.2528(4) 0.101(2) Uani 1 1 d .
C114 C 0.6460(9) 0.1195(8) 0.2893(7) 0.228(9) Uani 1 1 d .
H11G H 0.6697 0.1374 0.3192 0.341 Uiso 1 1 calc R
H11H H 0.6908 0.0894 0.2656 0.341 Uiso 1 1 calc R
H11I H 0.6081 0.0829 0.3083 0.341 Uiso 1 1 calc R
C115 C 0.5230(7) 0.2276(8) 0.2791(5) 0.163(5) Uani 1 1 d .
H11J H 0.5325 0.2590 0.3072 0.244 Uiso 1 1 calc R
H11K H 0.4932 0.1842 0.2994 0.244 Uiso 1 1 calc R
H11L H 0.4898 0.2653 0.2487 0.244 Uiso 1 1 calc R
N25 N 0.2237(10) 0.7186(8) 0.3587(6) 0.204(6) Uani 1 1 d .
C116 C 0.2393(10) 0.7194(7) 0.3099(7) 0.141(5) Uani 1 1 d .
C117 C 0.2632(9) 0.7174(7) 0.2492(6) 0.178(6) Uani 1 1 d .
H11M H 0.3241 0.7064 0.2425 0.267 Uiso 1 1 calc R
H11N H 0.2396 0.7710 0.2253 0.267 Uiso 1 1 calc R
H11O H 0.2424 0.6733 0.2385 0.267 Uiso 1 1 calc R
N26 N 0.7915(4) 0.1282(5) 0.8754(3) 0.100(2) Uani 1 1 d .
C118 C 0.8421(5) 0.0760(5) 0.8975(3) 0.0760(19) Uani 1 1 d .
C119 C 0.9055(4) 0.0117(5) 0.9243(3) 0.082(2) Uani 1 1 d .
H11P H 0.8964 0.0061 0.9669 0.123 Uiso 1 1 calc R
H11Q H 0.9599 0.0256 0.9108 0.123 Uiso 1 1 calc R
H11R H 0.9038 -0.0408 0.9135 0.123 Uiso 1 1 calc R
N27 N 1.0473(12) 0.7292(10) -0.2787(8) 0.257(8) Uani 1 1 d U
C120 C 1.0284(16) 0.7682(14) -0.3249(11) 0.278(10) Uani 1 1 d U
C121 C 1.0031(13) 0.8229(12) -0.3782(9) 0.282(10) Uani 1 1 d U
H12A H 1.0437 0.8090 -0.4107 0.423 Uiso 1 1 calc R
H12B H 1.0001 0.8805 -0.3749 0.423 Uiso 1 1 calc R
H12C H 0.9483 0.8166 -0.3856 0.423 Uiso 1 1 calc R
C123 C 1.2683(9) 0.7908(9) -0.4134(9) 0.268(11) Uani 1 1 d D
H12D H 1.3054 0.7548 -0.3846 0.402 Uiso 1 1 calc R
H12E H 1.2280 0.8317 -0.3945 0.402 Uiso 1 1 calc R
H12F H 1.3010 0.8198 -0.4456 0.402 Uiso 1 1 calc R
C122 C 1.2226(14) 0.7390(18) -0.4369(17) 0.50(3) Uani 1 1 d D
N28 N 1.1976(15) 0.7244(17) -0.4762(11) 0.453(19) Uani 1 1 d D

loop_
_atom_site_aniso_label
_atom_site_aniso_U_11
_atom_site_aniso_U_22
_atom_site_aniso_U_33
_atom_site_aniso_U_23
_atom_site_aniso_U_13
_atom_site_aniso_U_12
Mn1 0.0278(3) 0.0336(4) 0.0212(3) -0.0022(3) 0.0034(3) -0.0066(3)
Mn2 0.0323(3) 0.0312(4) 0.0203(3) -0.0041(3) 0.0051(3) -0.0100(3)
Mn3 0.0308(3) 0.0336(4) 0.0197(3) -0.0043(3) 0.0036(3) -0.0072(3)
Mn4 0.0298(3) 0.0320(4) 0.0225(3) -0.0067(3) 0.0052(3) -0.0104(3)
Mn5 0.0328(3) 0.0408(4) 0.0240(3) -0.0097(3) 0.0047(3) -0.0155(3)
Mn6 0.0371(4) 0.0321(4) 0.0225(3) -0.0036(3) 0.0023(3) -0.0037(3)
Mn7 0.0291(3) 0.0317(4) 0.0264(4) -0.0006(3) 0.0046(3) -0.0043(3)
Mn8 0.0321(3) 0.0380(4) 0.0234(3) -0.0047(3) 0.0014(3) -0.0126(3)
C1 0.028(2) 0.035(3) 0.035(3) -0.004(2) 0.0027(18) -0.0035(18)
C2 0.026(2) 0.037(2) 0.027(2) -0.0061(19) 0.0045(17) -0.0054(18)
C3 0.034(2) 0.040(3) 0.031(2) -0.006(2) 0.0054(19) -0.0112(19)
C4 0.029(2) 0.039(3) 0.036(3) -0.009(2) 0.0098(19) -0.0066(19)
C5 0.029(2) 0.042(3) 0.042(3) -0.011(2) 0.004(2) -0.0035(19)
C6 0.043(3) 0.060(4) 0.052(3) -0.012(3) 0.001(2) 0.002(2)
C7 0.033(3) 0.067(4) 0.076(4) -0.023(3) 0.010(3) 0.005(2)
C8 0.041(3) 0.068(4) 0.064(4) -0.024(3) 0.029(3) -0.012(3)
C9 0.044(3) 0.048(3) 0.039(3) -0.014(2) 0.014(2) -0.013(2)
C10 0.064(3) 0.061(4) 0.040(3) -0.012(3) 0.024(3) -0.023(3)
C11 0.060(3) 0.061(4) 0.033(3) 0.004(2) 0.009(2) -0.013(3)
C12 0.045(3) 0.051(3) 0.034(3) 0.001(2) 0.005(2) -0.009(2)
C13 0.033(2) 0.038(3) 0.038(3) -0.002(2) -0.007(2) -0.0108(19)
C14 0.045(3) 0.045(3) 0.044(3) -0.009(2) -0.008(2) -0.015(2)
C15 0.057(3) 0.067(4) 0.058(4) -0.018(3) -0.015(3) -0.022(3)
C16 0.046(3) 0.053(3) 0.056(3) -0.005(3) -0.010(3) -0.022(2)
C17 0.045(3) 0.043(3) 0.049(3) -0.005(2) -0.006(2) -0.014(2)
C18 0.060(3) 0.059(4) 0.057(4) -0.005(3) 0.002(3) -0.030(3)
C19 0.072(4) 0.083(5) 0.069(4) 0.004(3) -0.003(3) -0.047(4)
C20 0.070(4) 0.091(5) 0.079(5) 0.005(4) -0.008(4) -0.056(4)
C21 0.064(4) 0.061(4) 0.087(5) -0.008(3) -0.026(3) -0.029(3)
C22 0.112(6) 0.095(6) 0.096(6) -0.012(5) -0.015(5) -0.067(5)
C23 0.113(6) 0.101(6) 0.096(6) -0.035(5) -0.029(5) -0.056(5)
C24 0.089(5) 0.090(5) 0.073(4) -0.027(4) -0.018(4) -0.039(4)
C25 0.039(2) 0.030(2) 0.025(2) -0.0028(18) -0.0017(18) -0.0066(19)
C26 0.044(3) 0.033(3) 0.035(3) -0.008(2) 0.000(2) -0.008(2)
C27 0.040(3) 0.037(3) 0.041(3) -0.008(2) -0.004(2) -0.008(2)
C28 0.037(2) 0.036(3) 0.038(3) -0.003(2) -0.006(2) -0.008(2)
C29 0.042(3) 0.038(3) 0.032(3) -0.005(2) -0.004(2) -0.009(2)
C30 0.051(3) 0.048(3) 0.032(3) 0.001(2) -0.003(2) -0.006(2)
C31 0.065(4) 0.062(4) 0.035(3) 0.005(3) -0.007(3) -0.009(3)
C32 0.060(3) 0.050(3) 0.048(3) 0.006(3) -0.015(3) -0.008(3)
C33 0.046(3) 0.038(3) 0.053(3) -0.002(2) -0.013(2) -0.006(2)
C34 0.052(3) 0.046(3) 0.063(4) -0.002(3) -0.016(3) -0.002(2)
C35 0.048(3) 0.044(3) 0.074(4) -0.012(3) -0.007(3) 0.010(2)
C36 0.043(3) 0.051(3) 0.052(3) -0.017(3) -0.002(2) -0.006(2)
C37 0.036(2) 0.038(3) 0.025(2) -0.007(2) -0.0009(18) -0.0117(19)
C38 0.040(2) 0.036(3) 0.023(2) 0.0007(19) -0.0028(19) -0.012(2)
C39 0.047(3) 0.052(3) 0.024(2) -0.003(2) -0.005(2) -0.019(2)
C40 0.046(3) 0.046(3) 0.024(2) -0.008(2) 0.003(2) -0.021(2)
C41 0.042(2) 0.042(3) 0.025(2) -0.009(2) 0.0027(19) -0.013(2)
C42 0.047(3) 0.061(3) 0.037(3) -0.013(2) 0.006(2) -0.002(2)
C43 0.059(3) 0.078(4) 0.043(3) -0.024(3) 0.020(3) -0.012(3)
C44 0.061(3) 0.077(4) 0.029(3) -0.018(3) 0.013(2) -0.025(3)
C45 0.056(3) 0.060(3) 0.024(2) -0.009(2) 0.002(2) -0.027(3)
C46 0.074(4) 0.081(4) 0.022(3) -0.005(3) -0.002(3) -0.037(3)
C47 0.075(4) 0.080(4) 0.029(3) 0.011(3) -0.017(3) -0.030(3)
C48 0.052(3) 0.059(3) 0.037(3) -0.001(2) -0.008(2) -0.007(3)
C49 0.037(2) 0.037(3) 0.026(2) 0.0015(19) 0.0031(19) -0.0148(19)
C50 0.032(2) 0.034(2) 0.023(2) -0.0027(18) 0.0032(18) -0.0052(18)
C51 0.036(2) 0.044(3) 0.023(2) 0.002(2) 0.0022(18) -0.006(2)
C52 0.037(2) 0.052(3) 0.024(2) 0.004(2) 0.0031(19) -0.011(2)
C53 0.056(3) 0.046(3) 0.039(3) 0.002(2) 0.011(2) -0.023(2)
C54 0.090(5) 0.064(4) 0.062(4) -0.006(3) 0.016(3) -0.045(4)
C55 0.111(6) 0.074(5) 0.069(5) 0.009(4) 0.022(4) -0.058(4)
C56 0.098(5) 0.083(5) 0.047(4) 0.010(3) 0.027(3) -0.041(4)
C57 0.052(3) 0.070(4) 0.033(3) 0.007(3) 0.009(2) -0.022(3)
C58 0.053(3) 0.095(5) 0.029(3) -0.004(3) 0.011(2) -0.014(3)
C59 0.059(3) 0.078(4) 0.035(3) -0.015(3) 0.002(3) -0.007(3)
C60 0.049(3) 0.059(3) 0.029(3) -0.008(2) 0.003(2) -0.010(2)
C61 0.038(2) 0.046(3) 0.036(3) -0.004(2) -0.004(2) -0.016(2)
C62 0.038(2) 0.036(3) 0.034(3) -0.007(2) -0.003(2) -0.011(2)
C63 0.045(3) 0.044(3) 0.038(3) -0.011(2) -0.012(2) -0.007(2)
C64 0.047(3) 0.039(3) 0.046(3) -0.009(2) -0.017(2) -0.008(2)
C65 0.043(3) 0.047(3) 0.048(3) -0.004(2) -0.008(2) -0.019(2)
C66 0.056(3) 0.067(4) 0.062(4) 0.001(3) -0.018(3) -0.033(3)
C67 0.078(4) 0.065(4) 0.101(6) -0.002(4) -0.030(4) -0.042(4)
C68 0.070(4) 0.056(4) 0.086(5) -0.020(3) -0.032(4) -0.017(3)
C69 0.054(3) 0.044(3) 0.075(4) -0.019(3) -0.028(3) -0.004(2)
C70 0.062(4) 0.074(4) 0.081(5) -0.045(4) -0.023(3) -0.006(3)
C71 0.078(4) 0.080(4) 0.061(4) -0.043(3) -0.005(3) -0.013(3)
C72 0.054(3) 0.057(3) 0.051(3) -0.025(3) -0.004(3) -0.010(3)
C73 0.037(2) 0.034(2) 0.027(2) -0.0115(19) -0.0029(19) -0.0064(19)
C74 0.028(2) 0.036(2) 0.025(2) -0.0051(19) -0.0001(17) -0.0070(17)
C75 0.038(2) 0.043(3) 0.029(2) -0.013(2) 0.0052(19) -0.004(2)
C76 0.041(3) 0.045(3) 0.029(2) -0.011(2) -0.001(2) -0.005(2)
C77 0.039(3) 0.052(3) 0.038(3) -0.019(2) -0.006(2) -0.007(2)
C78 0.062(3) 0.067(4) 0.057(4) -0.037(3) -0.001(3) -0.013(3)
C79 0.072(4) 0.078(4) 0.056(4) -0.044(3) -0.006(3) -0.004(3)
C80 0.062(4) 0.083(4) 0.038(3) -0.031(3) -0.004(3) 0.001(3)
C81 0.058(3) 0.062(4) 0.031(3) -0.014(2) 0.006(2) -0.002(3)
C82 0.073(4) 0.083(4) 0.029(3) -0.012(3) 0.020(3) -0.018(3)
C83 0.074(4) 0.076(4) 0.048(3) -0.015(3) 0.022(3) -0.030(3)
C84 0.055(3) 0.065(4) 0.035(3) -0.014(2) 0.013(2) -0.029(3)
C85 0.027(2) 0.034(3) 0.038(3) -0.010(2) -0.0007(19) -0.0045(18)
C86 0.044(3) 0.032(3) 0.038(3) -0.001(2) -0.006(2) -0.008(2)
C87 0.047(3) 0.037(3) 0.047(3) 0.000(2) -0.012(2) -0.007(2)
C88 0.042(3) 0.034(3) 0.060(3) -0.013(2) -0.012(2) -0.002(2)
C89 0.031(2) 0.036(3) 0.050(3) -0.011(2) -0.005(2) -0.0017(19)
C90 0.036(3) 0.047(3) 0.065(4) -0.016(3) -0.002(2) -0.001(2)
C91 0.033(3) 0.067(4) 0.081(4) -0.016(3) 0.005(3) 0.002(3)
C92 0.045(3) 0.057(4) 0.106(5) -0.030(4) -0.014(3) 0.006(3)
C93 0.042(3) 0.044(3) 0.076(4) -0.009(3) -0.018(3) -0.001(2)
C94 0.056(4) 0.057(4) 0.093(5) -0.001(4) -0.031(4) 0.008(3)
C95 0.071(4) 0.057(4) 0.080(5) 0.008(3) -0.037(4) -0.002(3)
C96 0.060(3) 0.051(3) 0.059(4) 0.003(3) -0.019(3) -0.008(3)
C97 0.041(3) 0.056(3) 0.053(4) -0.009(3) -0.004(2) -0.009(2)
C98 0.100(5) 0.065(4) 0.057(4) 0.008(3) -0.024(4) -0.030(4)
C99 0.050(4) 0.135(7) 0.100(6) 0.015(5) -0.024(4) -0.005(4)
C100 0.067(4) 0.049(3) 0.057(4) -0.020(3) 0.000(3) -0.016(3)
C101 0.111(6) 0.135(7) 0.142(8) -0.100(6) 0.040(6) -0.069(6)
C102 0.075(4) 0.088(5) 0.101(5) -0.031(4) 0.009(4) -0.041(4)
C103 0.055(3) 0.046(3) 0.057(4) -0.007(3) 0.005(3) -0.021(2)
C104 0.169(8) 0.123(7) 0.087(6) -0.017(5) -0.001(5) -0.110(7)
C105 0.098(5) 0.084(5) 0.068(4) -0.026(4) -0.004(4) -0.035(4)
C106 0.045(3) 0.055(3) 0.039(3) -0.001(2) -0.007(2) -0.007(2)
C107 0.049(3) 0.067(4) 0.111(6) -0.030(4) -0.001(3) -0.005(3)
C108 0.108(6) 0.109(6) 0.096(6) -0.022(5) -0.065(5) 0.039(5)
N1 0.032(2) 0.048(2) 0.036(2) -0.0041(19) 0.0012(17) -0.0043(17)
N2 0.0306(18) 0.031(2) 0.0236(19) -0.0007(15) 0.0050(15) -0.0077(15)
N3 0.0336(19) 0.043(2) 0.031(2) -0.0062(17) -0.0051(16) -0.0107(16)
N4 0.053(2) 0.052(3) 0.037(2) -0.014(2) -0.006(2) -0.019(2)
N5 0.042(2) 0.027(2) 0.0258(19) -0.0029(15) 0.0068(16) -0.0022(16)
N6 0.041(2) 0.041(2) 0.031(2) -0.0098(18) 0.0001(17) 0.0000(17)
N7 0.0336(19) 0.031(2) 0.0227(19) -0.0021(15) 0.0011(15) -0.0039(15)
N8 0.045(2) 0.045(2) 0.023(2) -0.0007(17) -0.0042(17) -0.0077(18)
N9 0.051(2) 0.039(2) 0.039(2) -0.0053(18) 0.0105(19) -0.0215(19)
N10 0.0302(18) 0.033(2) 0.0235(18) -0.0019(15) 0.0003(15) -0.0091(15)
N11 0.043(2) 0.060(3) 0.038(2) -0.010(2) 0.0028(18) -0.029(2)
N12 0.0346(19) 0.042(2) 0.0260(19) -0.0057(16) 0.0002(16) -0.0137(16)
N13 0.042(2) 0.040(2) 0.037(2) -0.0181(18) 0.0046(18) -0.0129(17)
N14 0.0306(18) 0.032(2) 0.0253(19) -0.0087(15) 0.0026(15) -0.0101(15)
N15 0.0361(19) 0.029(2) 0.030(2) -0.0047(16) 0.0042(16) -0.0069(16)
N16 0.045(2) 0.036(2) 0.038(2) 0.0062(18) -0.0028(19) -0.0018(18)
N17 0.055(3) 0.057(3) 0.048(3) 0.001(2) -0.010(2) -0.014(2)
N18 0.059(3) 0.059(3) 0.078(3) -0.026(3) 0.004(3) -0.021(2)
N19 0.073(3) 0.056(3) 0.051(3) -0.006(2) -0.005(2) -0.030(2)
N20 0.053(3) 0.053(3) 0.071(3) -0.012(2) -0.014(2) 0.008(2)
O1 0.0389(16) 0.0391(18) 0.0199(15) -0.0038(13) 0.0067(12) -0.0169(13)
O2 0.0291(14) 0.0334(17) 0.0244(15) 0.0005(12) 0.0080(12) -0.0060(12)
O3 0.0356(16) 0.0379(17) 0.0184(15) -0.0036(12) 0.0030(12) -0.0030(13)
O4 0.0312(15) 0.0378(17) 0.0251(15) -0.0104(13) 0.0071(12) -0.0148(12)
O5 0.0327(16) 0.0403(19) 0.0378(18) 0.0030(14) 0.0078(14) 0.0010(13)
O6 0.0357(16) 0.0418(19) 0.0276(16) 0.0052(14) 0.0049(13) 0.0044(14)
O7 0.0482(19) 0.058(2) 0.0270(17) -0.0086(15) 0.0067(14) -0.0302(16)
O8 0.0424(18) 0.059(2) 0.0320(17) -0.0142(15) 0.0002(14) -0.0210(16)
O9 0.0473(18) 0.0435(19) 0.0249(16) -0.0033(14) 0.0090(14) 0.0010(15)
O10 0.053(2) 0.046(2) 0.0264(17) -0.0031(15) 0.0031(15) 0.0064(16)
O11 0.0474(18) 0.0406(19) 0.0255(16) -0.0028(14) 0.0034(14) 0.0063(15)
O12 0.0464(18) 0.0427(19) 0.0222(16) -0.0045(14) -0.0014(13) -0.0001(14)
O13 0.0481(18) 0.0426(19) 0.0286(17) -0.0048(14) 0.0073(14) -0.0246(15)
O14 0.0385(16) 0.0442(18) 0.0248(16) -0.0082(14) 0.0051(13) -0.0195(14)
O15 0.0474(18) 0.062(2) 0.0322(18) -0.0146(16) 0.0112(14) -0.0307(17)
O16 0.0406(17) 0.065(2) 0.0301(17) -0.0202(16) 0.0086(14) -0.0201(16)
O17 0.0371(17) 0.056(2) 0.0378(18) -0.0224(16) 0.0081(14) -0.0202(15)
O18 0.0341(16) 0.0490(19) 0.0318(17) -0.0144(14) 0.0076(13) -0.0240(14)
O19 0.0384(17) 0.0426(19) 0.0353(18) -0.0031(15) 0.0113(14) -0.0001(14)
O20 0.0395(17) 0.0428(19) 0.0357(18) 0.0074(15) 0.0032(14) 0.0037(14)
O21 0.0444(19) 0.054(2) 0.042(2) -0.0003(17) 0.0006(16) -0.0045(16)
O22 0.062(2) 0.050(2) 0.059(2) -0.0212(18) 0.0033(19) -0.0198(18)
O23 0.063(2) 0.052(2) 0.049(2) -0.0074(18) -0.0009(18) -0.0265(18)
O24 0.051(2) 0.058(2) 0.039(2) -0.0022(17) -0.0072(17) 0.0020(17)
N21 0.082(5) 0.094(5) 0.224(10) -0.031(6) -0.037(6) 0.012(4)
C109 0.053(4) 0.072(5) 0.112(6) -0.029(4) -0.006(4) -0.015(3)
C110 0.065(4) 0.081(5) 0.087(5) -0.022(4) -0.012(4) -0.004(3)
N22 0.195(10) 0.198(11) 0.088(6) -0.051(6) 0.023(6) -0.101(9)
C111 0.100(6) 0.171(11) 0.061(5) -0.041(6) 0.016(4) -0.045(7)
C112 0.078(5) 0.134(8) 0.118(7) -0.031(6) -0.022(5) 0.008(5)
O25 0.313(13) 0.425(17) 0.263(12) -0.243(12) 0.202(11) -0.313(14)
C113 0.36(2) 0.35(2) 0.158(12) -0.174(14) 0.142(14) -0.31(2)
N24 0.096(5) 0.106(5) 0.113(6) -0.047(5) 0.001(4) -0.029(4)
C114 0.241(15) 0.164(12) 0.285(19) -0.111(12) -0.182(15) 0.095(11)
C115 0.147(10) 0.206(13) 0.134(10) -0.053(9) -0.004(8) -0.018(9)
N25 0.263(15) 0.150(10) 0.181(12) 0.003(10) -0.032(13) -0.034(9)
C116 0.204(13) 0.076(6) 0.147(11) 0.010(8) -0.057(12) -0.046(7)
C117 0.238(16) 0.122(10) 0.169(13) 0.002(9) -0.081(12) -0.023(10)
N26 0.097(5) 0.119(6) 0.075(4) -0.006(4) -0.010(4) -0.016(4)
C118 0.080(5) 0.097(6) 0.056(4) -0.016(4) 0.002(4) -0.030(4)
C119 0.079(5) 0.094(5) 0.067(4) -0.014(4) 0.000(4) -0.012(4)
N27 0.356(16) 0.214(13) 0.260(14) -0.049(11) -0.114(12) -0.126(11)
C120 0.394(18) 0.232(16) 0.302(18) -0.033(13) -0.144(15) -0.209(14)
C121 0.345(18) 0.245(16) 0.276(16) -0.020(13) -0.139(14) -0.067(14)
C123 0.174(14) 0.196(15) 0.43(3) -0.128(18) 0.155(17) -0.066(12)
C122 0.22(2) 0.44(4) 0.95(8) -0.56(5) -0.33(3) 0.22(2)
N28 0.27(2) 0.34(3) 0.72(5) -0.23(3) -0.19(3) 0.19(2)

loop_
_atom_type_symbol
_atom_type_description
_atom_type_scat_dispersion_real
_atom_type_scat_dispersion_imag
_atom_type_scat_source
C C 0.0033 0.0016 'International Tables Vol C Tables 4.2.6.8 and 6.1.1.4'
H H 0.0000 0.0000 'International Tables Vol C Tables 4.2.6.8 and 6.1.1.4'
N N 0.0061 0.0033 'International Tables Vol C Tables 4.2.6.8 and 6.1.1.4'
O O 0.0106 0.0060 'International Tables Vol C Tables 4.2.6.8 and 6.1.1.4'
Mn Mn 0.3368 0.7283 'International Tables Vol C Tables 4.2.6.8 and 6.1.1.4'

loop_
_geom_angle_atom_site_label_1
_geom_angle_atom_site_label_2
_geom_angle_atom_site_label_3
_geom_angle
O2 Mn1 O5 161.18(13)
O2 Mn1 O1 89.19(12)
O5 Mn1 O1 92.30(13)
O2 Mn1 N2 87.00(13)
O5 Mn1 N2 89.07(13)
O1 Mn1 N2 172.03(13)
O2 Mn1 O7 101.82(13)
O5 Mn1 O7 96.96(14)
O1 Mn1 O7 89.29(11)
N2 Mn1 O7 98.34(13)
O2 Mn1 O3 86.26(10)
O5 Mn1 O3 76.92(11)
O1 Mn1 O3 68.22(10)
N2 Mn1 O3 104.51(11)
O7 Mn1 O3 156.15(11)
O2 Mn1 Mn2 87.09(8)
O5 Mn1 Mn2 84.40(9)
O1 Mn1 Mn2 31.67(8)
N2 Mn1 Mn2 140.95(10)
O7 Mn1 Mn2 120.65(8)
O3 Mn1 Mn2 36.56(6)
O1 Mn2 O13 159.12(14)
O1 Mn2 O3 88.56(12)
O13 Mn2 O3 93.12(12)
O1 Mn2 N10 86.24(12)
O13 Mn2 N10 88.76(13)
O3 Mn2 N10 170.04(13)
O1 Mn2 O9 103.47(13)
O13 Mn2 O9 97.36(14)
O3 Mn2 O9 89.75(12)
N10 Mn2 O9 99.72(13)
O1 Mn2 O4 88.27(11)
O13 Mn2 O4 73.37(11)
O3 Mn2 O4 66.87(10)
N10 Mn2 O4 104.44(11)
O9 Mn2 O4 153.78(10)
O1 Mn2 Mn1 32.46(8)
O13 Mn2 Mn1 143.38(9)
O3 Mn2 Mn1 56.10(9)
N10 Mn2 Mn1 118.25(9)
O9 Mn2 Mn1 101.37(9)
O4 Mn2 Mn1 76.01(6)
O12 Mn3 O3 159.60(13)
O12 Mn3 O4 93.17(12)
O3 Mn3 O4 89.31(12)
O12 Mn3 N7 88.91(13)
O3 Mn3 N7 86.50(13)
O4 Mn3 N7 173.17(13)
O12 Mn3 O16 96.23(14)
O3 Mn3 O16 104.07(13)
O4 Mn3 O16 88.67(11)
N7 Mn3 O16 97.57(12)
O12 Mn3 O2 75.82(11)
O3 Mn3 O2 86.35(11)
O4 Mn3 O2 68.40(10)
N7 Mn3 O2 105.91(11)
O16 Mn3 O2 154.90(10)
O12 Mn3 Mn4 83.67(9)
O3 Mn3 Mn4 87.88(8)
O4 Mn3 Mn4 31.87(8)
N7 Mn3 Mn4 142.35(10)
O16 Mn3 Mn4 119.88(8)
O2 Mn3 Mn4 36.53(6)
O4 Mn4 O17 159.00(14)
O4 Mn4 O2 88.44(12)
O17 Mn4 O2 92.09(12)
O4 Mn4 N14 86.59(12)
O17 Mn4 N14 88.97(13)
O2 Mn4 N14 168.75(13)
O4 Mn4 O19 103.17(13)
O17 Mn4 O19 97.83(14)
O2 Mn4 O19 90.06(12)
N14 Mn4 O19 100.89(13)
O4 Mn4 O1 86.93(10)
O17 Mn4 O1 74.18(11)
O2 Mn4 O1 66.09(10)
N14 Mn4 O1 103.53(11)
O19 Mn4 O1 154.07(10)
O4 Mn4 Mn3 32.39(8)
O17 Mn4 Mn3 142.89(9)
O2 Mn4 Mn3 56.06(8)
N14 Mn4 Mn3 118.54(9)
O19 Mn4 Mn3 100.42(9)
O1 Mn4 Mn3 75.32(6)
O15 Mn5 O4 171.07(14)
O15 Mn5 O18 86.08(12)
O4 Mn5 O18 89.85(11)
O15 Mn5 N12 92.51(13)
O4 Mn5 N12 90.84(12)
O18 Mn5 N12 174.84(15)
O15 Mn5 O21 92.29(14)
O4 Mn5 O21 96.03(13)
O18 Mn5 O21 95.77(13)
N12 Mn5 O21 89.23(14)
O15 Mn5 O13 92.91(13)
O4 Mn5 O13 79.40(11)
O18 Mn5 O13 93.65(12)
N12 Mn5 O13 81.46(12)
O21 Mn5 O13 169.53(11)
O10 Mn6 O3 168.02(14)
O10 Mn6 O11 84.65(13)
O3 Mn6 O11 89.24(12)
O10 Mn6 N5 92.74(14)
O3 Mn6 N5 91.60(13)
O11 Mn6 N5 170.40(15)
O10 Mn6 O22 94.00(15)
O3 Mn6 O22 96.78(13)
O11 Mn6 O22 94.87(14)
N5 Mn6 O22 94.53(15)
O10 Mn6 O5 92.17(12)
O3 Mn6 O5 77.89(11)
O11 Mn6 O5 93.47(12)
N5 Mn6 O5 77.37(12)
O22 Mn6 O5 170.04(12)
O20 Mn7 O2 169.19(14)
O20 Mn7 O6 84.31(13)
O2 Mn7 O6 89.67(12)
O20 Mn7 N15 92.30(14)
O2 Mn7 N15 92.01(13)
O6 Mn7 N15 169.36(14)
O20 Mn7 O23 93.31(14)
O2 Mn7 O23 96.19(13)
O6 Mn7 O23 95.15(14)
N15 Mn7 O23 95.11(14)
O20 Mn7 O12 93.39(12)
O2 Mn7 O12 77.87(11)
O6 Mn7 O12 92.52(12)
N15 Mn7 O12 77.58(12)
O23 Mn7 O12 170.28(12)
O8 Mn8 O1 171.14(14)
O8 Mn8 O14 86.97(12)
O1 Mn8 O14 89.64(11)
O8 Mn8 N3 91.63(14)
O1 Mn8 N3 90.52(13)
O14 Mn8 N3 171.47(14)
O8 Mn8 O24 92.09(14)
O1 Mn8 O24 96.39(13)
O14 Mn8 O24 95.69(13)
N3 Mn8 O24 92.77(14)
O8 Mn8 O17 92.73(12)
O1 Mn8 O17 79.13(11)
O14 Mn8 O17 90.84(11)
N3 Mn8 O17 80.82(12)
O24 Mn8 O17 172.08(12)
N1 C1 C2 129.7(4)
N1 C1 C5 123.7(4)
C2 C1 C5 106.2(4)
N2 C2 C3 128.9(4)
N2 C2 C1 122.9(4)
C3 C2 C1 108.1(3)
C12 C3 C4 119.3(4)
C12 C3 C2 135.0(4)
C4 C3 C2 105.7(4)
C5 C4 C3 114.0(4)
C5 C4 C9 123.2(4)
C3 C4 C9 122.8(4)
C6 C5 C4 120.2(4)
C6 C5 C1 134.0(5)
C4 C5 C1 105.8(4)
C5 C6 C7 117.0(5)
C5 C6 H6 121.5
C7 C6 H6 121.5
C8 C7 C6 123.9(5)
C8 C7 H7 118.1
C6 C7 H7 118.1
C7 C8 C9 119.9(5)
C7 C8 H8 120.0
C9 C8 H8 120.0
C10 C9 C4 116.1(4)
C10 C9 C8 128.1(5)
C4 C9 C8 115.8(5)
C11 C10 C9 120.9(5)
C11 C10 H10 119.5
C9 C10 H10 119.5
C10 C11 C12 122.1(5)
C10 C11 H11 118.9
C12 C11 H11 118.9
C3 C12 C11 118.7(5)
C3 C12 H12 120.6
C11 C12 H12 120.6
N3 C13 C17 128.3(4)
N3 C13 C14 123.0(4)
C17 C13 C14 108.7(4)
N4 C14 C13 131.4(4)
N4 C14 C15 123.4(5)
C13 C14 C15 105.0(4)
C24 C15 C16 118.7(5)
C24 C15 C14 133.9(6)
C16 C15 C14 107.4(4)
C15 C16 C17 113.0(4)
C15 C16 C21 123.9(5)
C17 C16 C21 123.2(5)
C18 C17 C16 119.5(4)
C18 C17 C13 134.7(5)
C16 C17 C13 105.9(4)
C17 C18 C19 118.9(5)
C17 C18 H18 120.5
C19 C18 H18 120.5
C20 C19 C18 121.7(6)
C20 C19 H19 119.2
C18 C19 H19 119.2
C19 C20 C21 121.3(5)
C19 C20 H20 119.4
C21 C20 H20 119.4
C20 C21 C16 115.4(5)
C20 C21 C22 128.2(6)
C16 C21 C22 116.3(6)
C23 C22 C21 119.6(6)
C23 C22 H22 120.2
C21 C22 H22 120.2
C22 C23 C24 123.8(6)
C22 C23 H23 118.1
C24 C23 H23 118.1
C15 C24 C23 117.6(7)
C15 C24 H24 121.2
C23 C24 H24 121.2
N5 C25 C29 129.7(4)
N5 C25 C26 123.3(4)
C29 C25 C26 107.0(4)
N6 C26 C27 123.1(4)
N6 C26 C25 130.0(4)
C27 C26 C25 106.9(4)
C36 C27 C28 118.9(4)
C36 C27 C26 134.2(5)
C28 C27 C26 106.9(4)
C33 C28 C29 124.0(4)
C33 C28 C27 123.5(4)
C29 C28 C27 112.5(4)
C30 C29 C28 118.9(4)
C30 C29 C25 134.4(4)
C28 C29 C25 106.7(4)
C29 C30 C31 117.4(5)
C29 C30 H30 121.3
C31 C30 H30 121.3
C32 C31 C30 123.3(5)
C32 C31 H31 118.4
C30 C31 H31 118.4
C31 C32 C33 120.4(5)
C31 C32 H32 119.8
C33 C32 H32 119.8
C28 C33 C34 116.7(5)
C28 C33 C32 115.9(5)
C34 C33 C32 127.4(5)
C35 C34 C33 120.2(5)
C35 C34 H34 119.9
C33 C34 H34 119.9
C34 C35 C36 123.0(5)
C34 C35 H35 118.5
C36 C35 H35 118.5
C27 C36 C35 117.7(5)
C27 C36 H36 121.1
C35 C36 H36 121.1
N7 C37 C41 129.1(4)
N7 C37 C38 123.0(4)
C41 C37 C38 107.9(4)
N8 C38 C39 123.4(4)
N8 C38 C37 130.2(4)
C39 C38 C37 106.2(4)
C48 C39 C40 119.2(4)
C48 C39 C38 133.7(5)
C40 C39 C38 107.1(4)
C39 C40 C45 124.3(4)
C39 C40 C41 112.7(4)
C45 C40 C41 123.0(4)
C42 C41 C40 119.3(4)
C42 C41 C37 134.6(4)
C40 C41 C37 106.1(4)
C41 C42 C43 117.8(5)
C41 C42 H42 121.1
C43 C42 H42 121.1
C44 C43 C42 123.6(5)
C44 C43 H43 118.2
C42 C43 H43 118.2
C43 C44 C45 120.2(5)
C43 C44 H44 119.9
C45 C44 H44 119.9
C46 C45 C40 115.5(5)
C46 C45 C44 128.4(5)
C40 C45 C44 116.1(5)
C47 C46 C45 120.6(5)
C47 C46 H46 119.7
C45 C46 H46 119.7
C46 C47 C48 122.7(5)
C46 C47 H47 118.6
C48 C47 H47 118.6
C39 C48 C47 117.6(5)
C39 C48 H48 121.2
C47 C48 H48 121.2
N9 C49 C53 123.5(4)
N9 C49 C50 129.3(4)
C53 C49 C50 106.8(4)
N10 C50 C51 129.4(4)
N10 C50 C49 123.5(4)
C51 C50 C49 107.0(3)
C60 C51 C52 119.0(4)
C60 C51 C50 134.9(4)
C52 C51 C50 106.1(4)
C57 C52 C53 123.5(5)
C57 C52 C51 123.6(5)
C53 C52 C51 112.9(4)
C54 C53 C52 119.8(5)
C54 C53 C49 133.6(5)
C52 C53 C49 106.5(4)
C53 C54 C55 117.1(6)
C53 C54 H54 121.4
C55 C54 H54 121.4
C56 C55 C54 122.9(6)
C56 C55 H55 118.6
C54 C55 H55 118.6
C55 C56 C57 120.9(5)
C55 C56 H56 119.6
C57 C56 H56 119.6
C52 C57 C56 115.8(5)
C52 C57 C58 116.0(5)
C56 C57 C58 128.2(5)
C59 C58 C57 120.3(5)
C59 C58 H58 119.8
C57 C58 H58 119.8
C58 C59 C60 123.1(5)
C58 C59 H59 118.4
C60 C59 H59 118.4
C51 C60 C59 118.0(5)
C51 C60 H60 121.0
C59 C60 H60 121.0
N11 C61 C65 123.2(4)
N11 C61 C62 130.4(4)
C65 C61 C62 106.3(4)
N12 C62 C63 128.9(4)
N12 C62 C61 123.8(4)
C63 C62 C61 107.3(4)
C72 C63 C64 119.5(4)
C72 C63 C62 134.1(4)
C64 C63 C62 106.4(4)
C69 C64 C63 123.8(5)
C69 C64 C65 123.4(5)
C63 C64 C65 112.8(4)
C66 C65 C64 119.5(5)
C66 C65 C61 133.2(5)
C64 C65 C61 107.3(4)
C65 C66 C67 116.2(6)
C65 C66 H66 121.9
C67 C66 H66 121.9
C68 C67 C66 124.0(6)
C68 C67 H67 118.0
C66 C67 H67 118.0
C67 C68 C69 119.9(5)
C67 C68 H68 120.1
C69 C68 H68 120.1
C64 C69 C68 117.0(6)
C64 C69 C70 115.6(5)
C68 C69 C70 127.4(5)
C71 C70 C69 120.6(5)
C71 C70 H70 119.7
C69 C70 H70 119.7
C70 C71 C72 122.4(6)
C70 C71 H71 118.8
C72 C71 H71 118.8
C63 C72 C71 118.0(5)
C63 C72 H72 121.0
C71 C72 H72 121.0
N13 C73 C77 123.4(4)
N13 C73 C74 130.0(4)
C77 C73 C74 106.2(4)
N14 C74 C75 129.5(4)
N14 C74 C73 123.0(4)
C75 C74 C73 107.6(3)
C84 C75 C76 118.4(4)
C84 C75 C74 135.0(4)
C76 C75 C74 106.6(4)
C75 C76 C81 124.2(4)
C75 C76 C77 112.8(4)
C81 C76 C77 123.0(4)
C78 C77 C76 119.6(5)
C78 C77 C73 133.7(5)
C76 C77 C73 106.6(4)
C77 C78 C79 117.6(5)
C77 C78 H78 121.2
C79 C78 H78 121.2
C80 C79 C78 123.3(5)
C80 C79 H79 118.3
C78 C79 H79 118.3
C79 C80 C81 120.4(5)
C79 C80 H80 119.8
C81 C80 H80 119.8
C82 C81 C76 115.7(5)
C82 C81 C80 128.3(5)
C76 C81 C80 116.0(5)
C83 C82 C81 121.1(5)
C83 C82 H82 119.5
C81 C82 H82 119.5
C82 C83 C84 121.6(5)
C82 C83 H83 119.2
C84 C83 H83 119.2
C75 C84 C83 119.0(5)
C75 C84 H84 120.5
C83 C84 H84 120.5
N15 C85 C89 129.4(4)
N15 C85 C86 123.4(4)
C89 C85 C86 107.2(4)
N16 C86 C87 123.3(4)
N16 C86 C85 130.3(4)
C87 C86 C85 106.4(4)
C96 C87 C88 118.6(5)
C96 C87 C86 133.9(5)
C88 C87 C86 107.5(4)
C93 C88 C87 124.2(5)
C93 C88 C89 123.3(5)
C87 C88 C89 112.5(4)
C90 C89 C88 120.0(4)
C90 C89 C85 133.5(5)
C88 C89 C85 106.5(4)
C89 C90 C91 116.5(5)
C89 C90 H90 121.8
C91 C90 H90 121.8
C92 C91 C90 123.5(6)
C92 C91 H91 118.2
C90 C91 H91 118.2
C91 C92 C93 121.2(5)
C91 C92 H92 119.4
C93 C92 H92 119.4
C88 C93 C94 115.5(5)
C88 C93 C92 115.5(5)
C94 C93 C92 129.0(5)
C95 C94 C93 120.0(5)
C95 C94 H94 120.0
C93 C94 H94 120.0
C94 C95 C96 123.4(6)
C94 C95 H95 118.3
C96 C95 H95 118.3
C87 C96 C95 118.3(6)
C87 C96 H96 120.9
C95 C96 H96 120.9
O21 C97 N17 124.2(5)
O21 C97 H97 117.9
N17 C97 H97 117.9
N17 C98 H98A 109.5
N17 C98 H98B 109.5
H98A C98 H98B 109.5
N17 C98 H98C 109.5
H98A C98 H98C 109.5
H98B C98 H98C 109.5
N17 C99 H99A 109.5
N17 C99 H99B 109.5
H99A C99 H99B 109.5
N17 C99 H99C 109.5
H99A C99 H99C 109.5
H99B C99 H99C 109.5
O22 C100 N18 126.6(5)
O22 C100 H100 116.7
N18 C100 H100 116.7
N18 C101 H10A 109.5
N18 C101 H10B 109.5
H10A C101 H10B 109.5
N18 C101 H10C 109.5
H10A C101 H10C 109.5
H10B C101 H10C 109.5
N18 C102 H10D 109.5
N18 C102 H10E 109.5
H10D C102 H10E 109.5
N18 C102 H10F 109.5
H10D C102 H10F 109.5
H10E C102 H10F 109.5
O23 C103 N19 125.3(5)
O23 C103 H103 117.3
N19 C103 H103 117.3
N19 C104 H10G 109.5
N19 C104 H10H 109.5
H10G C104 H10H 109.5
N19 C104 H10I 109.5
H10G C104 H10I 109.5
H10H C104 H10I 109.5
N19 C105 H10J 109.5
N19 C105 H10K 109.5
H10J C105 H10K 109.5
N19 C105 H10L 109.5
H10J C105 H10L 109.5
H10K C105 H10L 109.5
O24 C106 N20 125.0(5)
O24 C106 H106 117.5
N20 C106 H106 117.5
N20 C107 H10M 109.5
N20 C107 H10N 109.5
H10M C107 H10N 109.5
N20 C107 H10O 109.5
H10M C107 H10O 109.5
H10N C107 H10O 109.5
N20 C108 H10P 109.5
N20 C108 H10Q 109.5
H10P C108 H10Q 109.5
N20 C108 H10R 109.5
H10P C108 H10R 109.5
H10Q C108 H10R 109.5
C1 N1 O5 116.4(4)
C2 N2 O6 114.7(3)
C2 N2 Mn1 124.5(3)
O6 N2 Mn1 120.7(2)
C13 N3 O7 117.4(4)
C13 N3 Mn8 122.1(3)
O7 N3 Mn8 120.4(2)
C14 N4 O8 117.8(4)
C25 N5 O9 117.9(3)
C25 N5 Mn6 122.8(3)
O9 N5 Mn6 119.3(3)
C26 N6 O10 118.8(4)
C37 N7 O11 115.3(3)
C37 N7 Mn3 123.6(3)
O11 N7 Mn3 121.1(2)
C38 N8 O12 115.8(4)
C49 N9 O13 116.3(3)
C50 N10 O14 116.6(3)
C50 N10 Mn2 122.0(3)
O14 N10 Mn2 121.4(2)
C61 N11 O15 118.4(4)
C62 N12 O16 117.8(3)
C62 N12 Mn5 122.4(3)
O16 N12 Mn5 119.7(2)
C73 N13 O17 116.8(3)
C74 N14 O18 115.3(3)
C74 N14 Mn4 123.9(3)
O18 N14 Mn4 120.7(2)
C85 N15 O19 118.4(3)
C85 N15 Mn7 122.7(3)
O19 N15 Mn7 118.8(3)
C86 N16 O20 118.5(4)
C97 N17 C99 121.0(5)
C97 N17 C98 122.3(5)
C99 N17 C98 116.7(5)
C100 N18 C101 119.0(5)
C100 N18 C102 123.3(5)
C101 N18 C102 117.7(5)
C103 N19 C104 121.2(5)
C103 N19 C105 121.6(5)
C104 N19 C105 117.2(5)
C106 N20 C108 120.7(5)
C106 N20 C107 122.4(5)
C108 N20 C107 116.8(5)
Mn2 O1 Mn8 122.94(14)
Mn2 O1 Mn1 115.87(14)
Mn8 O1 Mn1 121.17(14)
Mn2 O1 Mn4 87.52(10)
Mn8 O1 Mn4 97.40(11)
Mn1 O1 Mn4 85.96(10)
Mn1 O2 Mn7 121.03(13)
Mn1 O2 Mn4 118.76(14)
Mn7 O2 Mn4 119.96(14)
Mn1 O2 Mn3 88.91(10)
Mn7 O2 Mn3 98.61(11)
Mn4 O2 Mn3 87.41(10)
Mn3 O3 Mn6 121.89(14)
Mn3 O3 Mn2 117.57(14)
Mn6 O3 Mn2 120.20(15)
Mn3 O3 Mn1 89.06(11)
Mn6 O3 Mn1 99.11(11)
Mn2 O3 Mn1 87.34(10)
Mn5 O4 Mn4 122.55(14)
Mn5 O4 Mn3 121.64(14)
Mn4 O4 Mn3 115.75(13)
Mn5 O4 Mn2 97.26(11)
Mn4 O4 Mn2 88.47(10)
Mn3 O4 Mn2 86.24(10)
N1 O5 Mn1 131.1(3)
N1 O5 Mn6 103.5(2)
Mn1 O5 Mn6 100.14(12)
N2 O6 Mn7 119.0(2)
N3 O7 Mn1 118.2(2)
N4 O8 Mn8 131.8(3)
N5 O9 Mn2 117.7(2)
N6 O10 Mn6 132.4(3)
N7 O11 Mn6 118.7(2)
N8 O12 Mn3 130.7(3)
N8 O12 Mn7 106.1(2)
Mn3 O12 Mn7 101.89(12)
N9 O13 Mn2 127.3(3)
N9 O13 Mn5 110.4(2)
Mn2 O13 Mn5 104.70(13)
N10 O14 Mn8 117.1(2)
N11 O15 Mn5 131.8(3)
N12 O16 Mn3 118.1(2)
N13 O17 Mn4 131.0(2)
N13 O17 Mn8 101.0(2)
Mn4 O17 Mn8 103.75(13)
N14 O18 Mn5 118.6(2)
N15 O19 Mn4 118.3(2)
N16 O20 Mn7 132.7(3)
C97 O21 Mn5 124.3(3)
C100 O22 Mn6 125.8(3)
C103 O23 Mn7 122.2(3)
C106 O24 Mn8 123.8(3)
N21 C109 C110 177.5(9)
C109 C110 H11A 109.5
C109 C110 H11B 109.5
H11A C110 H11B 109.5
C109 C110 H11C 109.5
H11A C110 H11C 109.5
H11B C110 H11C 109.5
N22 C111 C112 178.1(11)
C111 C112 H11D 109.5
C111 C112 H11E 109.5
H11D C112 H11E 109.5
C111 C112 H11F 109.5
H11D C112 H11F 109.5
H11E C112 H11F 109.5
O25 C113 N24 131(2)
O25 C113 H113 114.5
N24 C113 H113 114.5
C113 N24 C114 124.6(13)
C113 N24 C115 120.7(13)
C114 N24 C115 114.6(10)
N24 C114 H11G 109.5
N24 C114 H11H 109.5
H11G C114 H11H 109.5
N24 C114 H11I 109.5
H11G C114 H11I 109.5
H11H C114 H11I 109.5
N24 C115 H11J 109.5
N24 C115 H11K 109.5
H11J C115 H11K 109.5
N24 C115 H11L 109.5
H11J C115 H11L 109.5
H11K C115 H11L 109.5
N25 C116 C117 176.8(19)
C116 C117 H11M 109.5
C116 C117 H11N 109.5
H11M C117 H11N 109.5
C116 C117 H11O 109.5
H11M C117 H11O 109.5
H11N C117 H11O 109.5
N26 C118 C119 179.3(9)
C118 C119 H11P 109.5
C118 C119 H11Q 109.5
H11P C119 H11Q 109.5
C118 C119 H11R 109.5
H11P C119 H11R 109.5
H11Q C119 H11R 109.5
N27 C120 C121 174(3)
C120 C121 H12A 109.5
C120 C121 H12B 109.5
H12A C121 H12B 109.5
C120 C121 H12C 109.5
H12A C121 H12C 109.5
H12B C121 H12C 109.5
C122 C123 H12D 109.5
C122 C123 H12E 109.5
H12D C123 H12E 109.5
C122 C123 H12F 109.5
H12D C123 H12F 109.5
H12E C123 H12F 109.5
N28 C122 C123 149(5)

loop_
_geom_bond_atom_site_label_1
_geom_bond_atom_site_label_2
_geom_bond_distance
Mn1 O2 1.904(3)
Mn1 O5 1.906(3)
Mn1 O1 1.927(3)
Mn1 N2 2.002(3)
Mn1 O7 2.065(3)
Mn1 O3 2.684(3)
Mn1 Mn2 3.2298(9)
Mn2 O1 1.884(3)
Mn2 O13 1.906(3)
Mn2 O3 1.926(3)
Mn2 N10 2.028(3)
Mn2 O9 2.074(3)
Mn2 O4 2.774(3)
Mn3 O12 1.895(3)
Mn3 O3 1.898(3)
Mn3 O4 1.922(3)
Mn3 N7 2.008(3)
Mn3 O16 2.079(3)
Mn3 O2 2.685(3)
Mn3 Mn4 3.2327(9)
Mn4 O4 1.895(3)
Mn4 O17 1.897(3)
Mn4 O2 1.926(3)
Mn4 N14 2.018(3)
Mn4 O19 2.068(3)
Mn4 O1 2.813(3)
Mn5 O15 1.873(3)
Mn5 O4 1.891(3)
Mn5 O18 1.934(3)
Mn5 N12 2.009(3)
Mn5 O21 2.188(3)
Mn5 O13 2.550(3)
Mn6 O10 1.869(3)
Mn6 O3 1.900(3)
Mn6 O11 1.933(3)
Mn6 N5 2.008(4)
Mn6 O22 2.156(3)
Mn6 O5 2.649(3)
Mn7 O20 1.871(3)
Mn7 O2 1.906(3)
Mn7 O6 1.922(3)
Mn7 N15 2.011(3)
Mn7 O23 2.195(3)
Mn7 O12 2.599(3)
Mn8 O8 1.866(3)
Mn8 O1 1.892(3)
Mn8 O14 1.951(3)
Mn8 N3 2.015(4)
Mn8 O24 2.161(3)
Mn8 O17 2.626(3)
C1 N1 1.286(6)
C1 C2 1.484(6)
C1 C5 1.484(6)
C2 N2 1.298(5)
C2 C3 1.459(6)
C3 C12 1.365(7)
C3 C4 1.406(6)
C4 C5 1.401(6)
C4 C9 1.415(6)
C5 C6 1.366(7)
C6 C7 1.419(7)
C6 H6 0.9500
C7 C8 1.365(8)
C7 H7 0.9500
C8 C9 1.417(7)
C8 H8 0.9500
C9 C10 1.404(7)
C10 C11 1.366(7)
C10 H10 0.9500
C11 C12 1.413(6)
C11 H11 0.9500
C12 H12 0.9500
C13 N3 1.304(5)
C13 C17 1.470(6)
C13 C14 1.473(7)
C14 N4 1.273(6)
C14 C15 1.491(7)
C15 C24 1.382(8)
C15 C16 1.395(8)
C16 C17 1.403(7)
C16 C21 1.410(7)
C17 C18 1.359(7)
C18 C19 1.402(7)
C18 H18 0.9500
C19 C20 1.376(9)
C19 H19 0.9500
C20 C21 1.406(9)
C20 H20 0.9500
C21 C22 1.416(9)
C22 C23 1.353(10)
C22 H22 0.9500
C23 C24 1.422(9)
C23 H23 0.9500
C24 H24 0.9500
C25 N5 1.297(5)
C25 C29 1.463(6)
C25 C26 1.501(6)
C26 N6 1.294(6)
C26 C27 1.460(6)
C27 C36 1.364(6)
C27 C28 1.417(6)
C28 C33 1.397(7)
C28 C29 1.416(6)
C29 C30 1.376(6)
C30 C31 1.418(7)
C30 H30 0.9500
C31 C32 1.373(8)
C31 H31 0.9500
C32 C33 1.407(7)
C32 H32 0.9500
C33 C34 1.401(7)
C34 C35 1.365(8)
C34 H34 0.9500
C35 C36 1.431(7)
C35 H35 0.9500
C36 H36 0.9500
C37 N7 1.298(5)
C37 C41 1.467(6)
C37 C38 1.481(6)
C38 N8 1.290(6)
C38 C39 1.477(6)
C39 C48 1.375(7)
C39 C40 1.401(7)
C40 C45 1.403(6)
C40 C41 1.416(6)
C41 C42 1.359(7)
C42 C43 1.413(7)
C42 H42 0.9500
C43 C44 1.353(8)
C43 H43 0.9500
C44 C45 1.412(7)
C44 H44 0.9500
C45 C46 1.402(7)
C46 C47 1.386(8)
C46 H46 0.9500
C47 C48 1.412(7)
C47 H47 0.9500
C48 H48 0.9500
C49 N9 1.294(6)
C49 C53 1.473(6)
C49 C50 1.477(6)
C50 N10 1.295(5)
C50 C51 1.473(6)
C51 C60 1.374(6)
C51 C52 1.410(6)
C52 C57 1.396(6)
C52 C53 1.401(7)
C53 C54 1.385(7)
C54 C55 1.415(8)
C54 H54 0.9500
C55 C56 1.364(9)
C55 H55 0.9500
C56 C57 1.416(8)
C56 H56 0.9500
C57 C58 1.417(8)
C58 C59 1.364(8)
C58 H58 0.9500
C59 C60 1.408(7)
C59 H59 0.9500
C60 H60 0.9500
C61 N11 1.282(6)
C61 C65 1.472(6)
C61 C62 1.492(6)
C62 N12 1.288(5)
C62 C63 1.478(6)
C63 C72 1.364(7)
C63 C64 1.407(7)
C64 C69 1.391(7)
C64 C65 1.408(7)
C65 C66 1.393(7)
C66 C67 1.428(8)
C66 H66 0.9500
C67 C68 1.362(9)
C67 H67 0.9500
C68 C69 1.407(8)
C68 H68 0.9500
C69 C70 1.413(8)
C70 C71 1.379(8)
C70 H70 0.9500
C71 C72 1.407(7)
C71 H71 0.9500
C72 H72 0.9500
C73 N13 1.271(5)
C73 C77 1.474(6)
C73 C74 1.483(6)
C74 N14 1.300(5)
C74 C75 1.463(6)
C75 C84 1.372(6)
C75 C76 1.400(6)
C76 C81 1.402(6)
C76 C77 1.409(6)
C77 C78 1.376(6)
C78 C79 1.414(8)
C78 H78 0.9500
C79 C80 1.353(8)
C79 H79 0.9500
C80 C81 1.426(7)
C80 H80 0.9500
C81 C82 1.401(8)
C82 C83 1.377(8)
C82 H82 0.9500
C83 C84 1.410(7)
C83 H83 0.9500
C84 H84 0.9500
C85 N15 1.285(6)
C85 C89 1.465(6)
C85 C86 1.496(6)
C86 N16 1.285(6)
C86 C87 1.465(6)
C87 C96 1.384(7)
C87 C88 1.400(7)
C88 C93 1.397(7)
C88 C89 1.416(7)
C89 C90 1.383(7)
C90 C91 1.426(7)
C90 H90 0.9500
C91 C92 1.348(9)
C91 H91 0.9500
C92 C93 1.426(8)
C92 H92 0.9500
C93 C94 1.425(8)
C94 C95 1.367(9)
C94 H94 0.9500
C95 C96 1.390(8)
C95 H95 0.9500
C96 H96 0.9500
C97 O21 1.234(6)
C97 N17 1.311(7)
C97 H97 0.9500
C98 N17 1.456(7)
C98 H98A 0.9800
C98 H98B 0.9800
C98 H98C 0.9800
C99 N17 1.434(8)
C99 H99A 0.9800
C99 H99B 0.9800
C99 H99C 0.9800
C100 O22 1.246(6)
C100 N18 1.284(6)
C100 H100 0.9500
C101 N18 1.450(8)
C101 H10A 0.9800
C101 H10B 0.9800
C101 H10C 0.9800
C102 N18 1.455(7)
C102 H10D 0.9800
C102 H10E 0.9800
C102 H10F 0.9800
C103 O23 1.237(6)
C103 N19 1.308(6)
C103 H103 0.9500
C104 N19 1.435(8)
C104 H10G 0.9800
C104 H10H 0.9800
C104 H10I 0.9800
C105 N19 1.462(7)
C105 H10J 0.9800
C105 H10K 0.9800
C105 H10L 0.9800
C106 O24 1.235(6)
C106 N20 1.305(6)
C106 H106 0.9500
C107 N20 1.464(7)
C107 H10M 0.9800
C107 H10N 0.9800
C107 H10O 0.9800
C108 N20 1.421(8)
C108 H10P 0.9800
C108 H10Q 0.9800
C108 H10R 0.9800
N1 O5 1.372(4)
N2 O6 1.355(4)
N3 O7 1.327(4)
N4 O8 1.353(5)
N5 O9 1.340(4)
N6 O10 1.345(5)
N7 O11 1.345(4)
N8 O12 1.377(4)
N9 O13 1.373(5)
N10 O14 1.350(4)
N11 O15 1.358(5)
N12 O16 1.341(4)
N13 O17 1.370(4)
N14 O18 1.359(4)
N15 O19 1.352(4)
N16 O20 1.337(5)
N21 C109 1.118(9)
C109 C110 1.408(9)
C110 H11A 0.9800
C110 H11B 0.9800
C110 H11C 0.9800
N22 C111 1.119(12)
C111 C112 1.437(13)
C112 H11D 0.9800
C112 H11E 0.9800
C112 H11F 0.9800
O25 C113 1.095(16)
C113 N24 1.272(14)
C113 H113 0.9500
N24 C114 1.417(13)
N24 C115 1.432(11)
C114 H11G 0.9800
C114 H11H 0.9800
C114 H11I 0.9800
C115 H11J 0.9800
C115 H11K 0.9800
C115 H11L 0.9800
N25 C116 1.140(15)
C116 C117 1.434(17)
C117 H11M 0.9800
C117 H11N 0.9800
C117 H11O 0.9800
N26 C118 1.149(9)
C118 C119 1.422(10)
C119 H11P 0.9800
C119 H11Q 0.9800
C119 H11R 0.9800
N27 C120 1.18(2)
C120 C121 1.43(2)
C121 H12A 0.9800
C121 H12B 0.9800
C121 H12C 0.9800
C123 C122 1.508(10)
C123 H12D 0.9800
C123 H12E 0.9800
C123 H12F 0.9800
C122 N28 1.152(10)

loop_
_geom_torsion_atom_site_label_1
_geom_torsion_atom_site_label_2
_geom_torsion_atom_site_label_3
_geom_torsion_atom_site_label_4
_geom_torsion
O2 Mn1 Mn2 O1 -93.18(19)
O5 Mn1 Mn2 O1 103.6(2)
N2 Mn1 Mn2 O1 -174.8(2)
O7 Mn1 Mn2 O1 8.8(2)
O3 Mn1 Mn2 O1 179.2(2)
O2 Mn1 Mn2 O13 50.24(19)
O5 Mn1 Mn2 O13 -112.95(19)
O1 Mn1 Mn2 O13 143.4(2)
N2 Mn1 Mn2 O13 -31.4(2)
O7 Mn1 Mn2 O13 152.3(2)
O3 Mn1 Mn2 O13 -37.40(19)
O2 Mn1 Mn2 O3 87.64(13)
O5 Mn1 Mn2 O3 -75.55(14)
O1 Mn1 Mn2 O3 -179.2(2)
N2 Mn1 Mn2 O3 6.02(19)
O7 Mn1 Mn2 O3 -170.33(15)
O2 Mn1 Mn2 N10 -82.76(14)
O5 Mn1 Mn2 N10 114.05(15)
O1 Mn1 Mn2 N10 10.4(2)
N2 Mn1 Mn2 N10 -164.39(19)
O7 Mn1 Mn2 N10 19.27(16)
O3 Mn1 Mn2 N10 -170.40(15)
O2 Mn1 Mn2 O9 169.56(12)
O5 Mn1 Mn2 O9 6.37(13)
O1 Mn1 Mn2 O9 -97.26(19)
N2 Mn1 Mn2 O9 87.94(18)
O7 Mn1 Mn2 O9 -88.41(14)
O3 Mn1 Mn2 O9 81.92(13)
O2 Mn1 Mn2 O4 16.32(10)
O5 Mn1 Mn2 O4 -146.87(11)
O1 Mn1 Mn2 O4 109.50(18)
N2 Mn1 Mn2 O4 -65.31(17)
O7 Mn1 Mn2 O4 118.35(13)
O3 Mn1 Mn2 O4 -71.32(12)
O12 Mn3 Mn4 O4 106.49(19)
O3 Mn3 Mn4 O4 -92.11(19)
N7 Mn3 Mn4 O4 -173.6(2)
O16 Mn3 Mn4 O4 12.9(2)
O2 Mn3 Mn4 O4 -178.8(2)
O12 Mn3 Mn4 O17 -109.9(2)
O3 Mn3 Mn4 O17 51.50(19)
O4 Mn3 Mn4 O17 143.6(2)
N7 Mn3 Mn4 O17 -30.0(2)
O16 Mn3 Mn4 O17 156.5(2)
O2 Mn3 Mn4 O17 -35.2(2)
O12 Mn3 Mn4 O2 -74.67(14)
O3 Mn3 Mn4 O2 86.73(13)
O4 Mn3 Mn4 O2 178.8(2)
N7 Mn3 Mn4 O2 5.24(19)
O16 Mn3 Mn4 O2 -168.24(15)
O12 Mn3 Mn4 N14 116.88(15)
O3 Mn3 Mn4 N14 -81.72(14)
O4 Mn3 Mn4 N14 10.4(2)
N7 Mn3 Mn4 N14 -163.2(2)
O16 Mn3 Mn4 N14 23.31(16)
O2 Mn3 Mn4 N14 -168.45(15)
O12 Mn3 Mn4 O19 8.29(13)
O3 Mn3 Mn4 O19 169.69(12)
O4 Mn3 Mn4 O19 -98.20(19)
N7 Mn3 Mn4 O19 88.21(19)
O16 Mn3 Mn4 O19 -85.27(14)
O2 Mn3 Mn4 O19 82.97(13)
O12 Mn3 Mn4 O1 -145.48(11)
O3 Mn3 Mn4 O1 15.92(10)
O4 Mn3 Mn4 O1 108.03(18)
N7 Mn3 Mn4 O1 -65.57(17)
O16 Mn3 Mn4 O1 120.95(12)
O2 Mn3 Mn4 O1 -70.81(11)
N1 C1 C2 N2 13.6(7)
C5 C1 C2 N2 -173.3(4)
N1 C1 C2 C3 -169.1(4)
C5 C1 C2 C3 4.0(5)
N2 C2 C3 C12 -4.0(8)
C1 C2 C3 C12 178.9(5)
N2 C2 C3 C4 174.5(4)
C1 C2 C3 C4 -2.6(5)
C12 C3 C4 C5 178.9(4)
C2 C3 C4 C5 0.1(5)
C12 C3 C4 C9 0.4(7)
C2 C3 C4 C9 -178.4(4)
C3 C4 C5 C6 -179.1(4)
C9 C4 C5 C6 -0.7(7)
C3 C4 C5 C1 2.4(5)
C9 C4 C5 C1 -179.1(4)
N1 C1 C5 C6 -8.3(8)
C2 C1 C5 C6 178.0(5)
N1 C1 C5 C4 169.8(4)
C2 C1 C5 C4 -3.8(5)
C4 C5 C6 C7 1.4(7)
C1 C5 C6 C7 179.3(5)
C5 C6 C7 C8 -2.0(9)
C6 C7 C8 C9 1.9(9)
C5 C4 C9 C10 -178.5(4)
C3 C4 C9 C10 -0.1(7)
C5 C4 C9 C8 0.5(7)
C3 C4 C9 C8 178.8(4)
C7 C8 C9 C10 177.8(5)
C7 C8 C9 C4 -1.1(8)
C4 C9 C10 C11 0.8(7)
C8 C9 C10 C11 -178.1(5)
C9 C10 C11 C12 -1.7(8)
C4 C3 C12 C11 -1.2(7)
C2 C3 C12 C11 177.1(5)
C10 C11 C12 C3 1.9(8)
N3 C13 C14 N4 -5.5(8)
C17 C13 C14 N4 172.8(5)
N3 C13 C14 C15 178.7(4)
C17 C13 C14 C15 -3.0(5)
N4 C14 C15 C24 6.6(10)
C13 C14 C15 C24 -177.2(7)
N4 C14 C15 C16 -173.0(5)
C13 C14 C15 C16 3.1(6)
C24 C15 C16 C17 178.1(5)
C14 C15 C16 C17 -2.2(7)
C24 C15 C16 C21 -0.2(9)
C14 C15 C16 C21 179.5(5)
C15 C16 C17 C18 -178.5(5)
C21 C16 C17 C18 -0.3(8)
C15 C16 C17 C13 0.3(6)
C21 C16 C17 C13 178.6(5)
N3 C13 C17 C18 -1.5(9)
C14 C13 C17 C18 -179.7(6)
N3 C13 C17 C16 179.9(5)
C14 C13 C17 C16 1.7(5)
C16 C17 C18 C19 -0.7(8)
C13 C17 C18 C19 -179.2(6)
C17 C18 C19 C20 0.8(10)
C18 C19 C20 C21 0.1(11)
C19 C20 C21 C16 -1.1(10)
C19 C20 C21 C22 -179.9(7)
C15 C16 C21 C20 179.2(6)
C17 C16 C21 C20 1.2(9)
C15 C16 C21 C22 -1.8(9)
C17 C16 C21 C22 -179.9(6)
C20 C21 C22 C23 -179.2(8)
C16 C21 C22 C23 2.0(11)
C21 C22 C23 C24 -0.3(13)
C16 C15 C24 C23 1.9(10)
C14 C15 C24 C23 -177.7(6)
C22 C23 C24 C15 -1.8(12)
N5 C25 C26 N6 1.5(7)
C29 C25 C26 N6 -177.5(5)
N5 C25 C26 C27 -179.5(4)
C29 C25 C26 C27 1.5(5)
N6 C26 C27 C36 -1.5(8)
C25 C26 C27 C36 179.4(5)
N6 C26 C27 C28 178.3(4)
C25 C26 C27 C28 -0.8(5)
C36 C27 C28 C33 1.0(7)
C26 C27 C28 C33 -178.9(4)
C36 C27 C28 C29 179.6(4)
C26 C27 C28 C29 -0.3(5)
C33 C28 C29 C30 0.9(7)
C27 C28 C29 C30 -177.8(4)
C33 C28 C29 C25 179.9(4)
C27 C28 C29 C25 1.2(5)
N5 C25 C29 C30 -1.8(9)
C26 C25 C29 C30 177.1(5)
N5 C25 C29 C28 179.4(4)
C26 C25 C29 C28 -1.6(5)
C28 C29 C30 C31 -0.9(7)
C25 C29 C30 C31 -179.6(5)
C29 C30 C31 C32 -0.7(8)
C30 C31 C32 C33 2.5(9)
C29 C28 C33 C34 -179.7(4)
C27 C28 C33 C34 -1.2(7)
C29 C28 C33 C32 0.8(7)
C27 C28 C33 C32 179.3(4)
C31 C32 C33 C28 -2.4(7)
C31 C32 C33 C34 178.2(5)
C28 C33 C34 C35 1.1(7)
C32 C33 C34 C35 -179.5(5)
C33 C34 C35 C36 -0.8(8)
C28 C27 C36 C35 -0.6(7)
C26 C27 C36 C35 179.3(5)
C34 C35 C36 C27 0.5(8)
N7 C37 C38 N8 12.0(7)
C41 C37 C38 N8 -170.5(4)
N7 C37 C38 C39 -174.4(4)
C41 C37 C38 C39 3.2(4)
N8 C38 C39 C48 -9.4(8)
C37 C38 C39 C48 176.4(5)
N8 C38 C39 C40 171.8(4)
C37 C38 C39 C40 -2.5(5)
C48 C39 C40 C45 1.2(7)
C38 C39 C40 C45 -179.8(4)
C48 C39 C40 C41 -178.2(4)
C38 C39 C40 C41 0.8(5)
C39 C40 C41 C42 179.8(4)
C45 C40 C41 C42 0.4(7)
C39 C40 C41 C37 1.2(5)
C45 C40 C41 C37 -178.2(4)
N7 C37 C41 C42 -3.6(8)
C38 C37 C41 C42 179.0(5)
N7 C37 C41 C40 174.6(4)
C38 C37 C41 C40 -2.8(5)
C40 C41 C42 C43 -1.5(7)
C37 C41 C42 C43 176.6(5)
C41 C42 C43 C44 1.9(8)
C42 C43 C44 C45 -1.1(9)
C39 C40 C45 C46 -0.8(7)
C41 C40 C45 C46 178.5(4)
C39 C40 C45 C44 -178.9(4)
C41 C40 C45 C44 0.4(7)
C43 C44 C45 C46 -177.9(5)
C43 C44 C45 C40 -0.1(7)
C40 C45 C46 C47 -0.6(7)
C44 C45 C46 C47 177.2(5)
C45 C46 C47 C48 1.7(8)
C40 C39 C48 C47 -0.1(7)
C38 C39 C48 C47 -178.8(5)
C46 C47 C48 C39 -1.3(8)
N9 C49 C50 N10 -18.4(7)
C53 C49 C50 N10 168.8(4)
N9 C49 C50 C51 164.7(5)
C53 C49 C50 C51 -8.1(5)
N10 C50 C51 C60 11.3(9)
C49 C50 C51 C60 -172.1(5)
N10 C50 C51 C52 -170.8(4)
C49 C50 C51 C52 5.8(5)
C60 C51 C52 C57 -2.3(7)
C50 C51 C52 C57 179.4(4)
C60 C51 C52 C53 177.0(4)
C50 C51 C52 C53 -1.2(5)
C57 C52 C53 C54 -0.1(8)
C51 C52 C53 C54 -179.4(5)
C57 C52 C53 C49 175.5(5)
C51 C52 C53 C49 -3.9(6)
N9 C49 C53 C54 8.7(9)
C50 C49 C53 C54 -178.0(6)
N9 C49 C53 C52 -166.0(5)
C50 C49 C53 C52 7.3(5)
C52 C53 C54 C55 -1.9(9)
C49 C53 C54 C55 -176.0(6)
C53 C54 C55 C56 2.0(11)
C54 C55 C56 C57 -0.2(12)
C53 C52 C57 C56 1.9(8)
C51 C52 C57 C56 -178.8(5)
C53 C52 C57 C58 -176.7(5)
C51 C52 C57 C58 2.6(8)
C55 C56 C57 C52 -1.7(10)
C55 C56 C57 C58 176.6(7)
C52 C57 C58 C59 -0.2(8)
C56 C57 C58 C59 -178.5(6)
C57 C58 C59 C60 -2.5(9)
C52 C51 C60 C59 -0.4(7)
C50 C51 C60 C59 177.3(5)
C58 C59 C60 C51 2.8(8)
N11 C61 C62 N12 -1.1(8)
C65 C61 C62 N12 -177.5(4)
N11 C61 C62 C63 177.1(5)
C65 C61 C62 C63 0.7(5)
N12 C62 C63 C72 -4.5(9)
C61 C62 C63 C72 177.4(5)
N12 C62 C63 C64 177.4(5)
C61 C62 C63 C64 -0.7(5)
C72 C63 C64 C69 2.4(8)
C62 C63 C64 C69 -179.2(5)
C72 C63 C64 C65 -178.0(5)
C62 C63 C64 C65 0.4(6)
C69 C64 C65 C66 -1.0(8)
C63 C64 C65 C66 179.4(5)
C69 C64 C65 C61 179.6(5)
C63 C64 C65 C61 0.1(6)
N11 C61 C65 C66 3.6(9)
C62 C61 C65 C66 -179.7(5)
N11 C61 C65 C64 -177.2(5)
C62 C61 C65 C64 -0.5(5)
C64 C65 C66 C67 2.0(8)
C61 C65 C66 C67 -178.9(5)
C65 C66 C67 C68 -1.5(9)
C66 C67 C68 C69 -0.1(10)
C63 C64 C69 C68 179.0(5)
C65 C64 C69 C68 -0.5(8)
C63 C64 C69 C70 -1.6(8)
C65 C64 C69 C70 178.8(5)
C67 C68 C69 C64 1.1(8)
C67 C68 C69 C70 -178.2(6)
C64 C69 C70 C71 -0.4(8)
C68 C69 C70 C71 178.9(6)
C69 C70 C71 C72 1.8(10)
C64 C63 C72 C71 -1.0(8)
C62 C63 C72 C71 -178.9(5)
C70 C71 C72 C63 -1.1(9)
N13 C73 C74 N14 -10.8(7)
C77 C73 C74 N14 175.7(4)
N13 C73 C74 C75 169.4(5)
C77 C73 C74 C75 -4.1(5)
N14 C74 C75 C84 4.1(9)
C73 C74 C75 C84 -176.1(5)
N14 C74 C75 C76 -177.4(4)
C73 C74 C75 C76 2.4(5)
C84 C75 C76 C81 0.4(8)
C74 C75 C76 C81 -178.3(4)
C84 C75 C76 C77 179.1(4)
C74 C75 C76 C77 0.3(5)
C75 C76 C77 C78 179.6(5)
C81 C76 C77 C78 -1.7(8)
C75 C76 C77 C73 -2.9(6)
C81 C76 C77 C73 175.7(4)
N13 C73 C77 C78 7.2(9)
C74 C73 C77 C78 -178.8(6)
N13 C73 C77 C76 -169.8(4)
C74 C73 C77 C76 4.2(5)
C76 C77 C78 C79 1.0(8)
C73 C77 C78 C79 -175.6(5)
C77 C78 C79 C80 0.0(9)
C78 C79 C80 C81 -0.5(10)
C75 C76 C81 C82 -1.8(8)
C77 C76 C81 C82 179.7(5)
C75 C76 C81 C80 179.7(5)
C77 C76 C81 C80 1.3(7)
C79 C80 C81 C82 -178.4(6)
C79 C80 C81 C76 -0.2(8)
C76 C81 C82 C83 1.8(9)
C80 C81 C82 C83 -180.0(6)
C81 C82 C83 C84 -0.5(10)
C76 C75 C84 C83 1.0(8)
C74 C75 C84 C83 179.3(5)
C82 C83 C84 C75 -0.9(9)
N15 C85 C86 N16 2.3(8)
C89 C85 C86 N16 -177.1(5)
N15 C85 C86 C87 -179.1(4)
C89 C85 C86 C87 1.4(5)
N16 C86 C87 C96 -1.7(9)
C85 C86 C87 C96 179.6(5)
N16 C86 C87 C88 178.0(4)
C85 C86 C87 C88 -0.7(5)
C96 C87 C88 C93 0.1(7)
C86 C87 C88 C93 -179.7(5)
C96 C87 C88 C89 179.5(4)
C86 C87 C88 C89 -0.3(5)
C93 C88 C89 C90 1.7(7)
C87 C88 C89 C90 -177.7(4)
C93 C88 C89 C85 -179.4(4)
C87 C88 C89 C85 1.2(5)
N15 C85 C89 C90 -2.3(8)
C86 C85 C89 C90 177.1(5)
N15 C85 C89 C88 179.0(4)
C86 C85 C89 C88 -1.6(5)
C88 C89 C90 C91 -1.7(7)
C85 C89 C90 C91 179.7(5)
C89 C90 C91 C92 0.2(8)
C90 C91 C92 C93 1.4(9)
C87 C88 C93 C94 -0.1(8)
C89 C88 C93 C94 -179.5(5)
C87 C88 C93 C92 179.2(5)
C89 C88 C93 C92 -0.1(7)
C91 C92 C93 C88 -1.4(8)
C91 C92 C93 C94 177.8(6)
C88 C93 C94 C95 -0.6(8)
C92 C93 C94 C95 -179.9(6)
C93 C94 C95 C96 1.4(10)
C88 C87 C96 C95 0.7(8)
C86 C87 C96 C95 -179.6(5)
C94 C95 C96 C87 -1.5(9)
C2 C1 N1 O5 1.0(7)
C5 C1 N1 O5 -171.0(4)
C3 C2 N2 O6 2.6(6)
C1 C2 N2 O6 179.2(4)
C3 C2 N2 Mn1 179.8(3)
C1 C2 N2 Mn1 -3.6(6)
O2 Mn1 N2 C2 -173.2(3)
O5 Mn1 N2 C2 -11.6(3)
O7 Mn1 N2 C2 85.3(3)
O3 Mn1 N2 C2 -87.8(3)
Mn2 Mn1 N2 C2 -91.5(3)
O2 Mn1 N2 O6 3.8(3)
O5 Mn1 N2 O6 165.4(3)
O7 Mn1 N2 O6 -97.7(3)
O3 Mn1 N2 O6 89.2(3)
Mn2 Mn1 N2 O6 85.5(3)
C17 C13 N3 O7 -0.7(7)
C14 C13 N3 O7 177.2(4)
C17 C13 N3 Mn8 177.4(4)
C14 C13 N3 Mn8 -4.6(6)
O8 Mn8 N3 C13 12.1(4)
O1 Mn8 N3 C13 -176.5(4)
O24 Mn8 N3 C13 -80.1(4)
O17 Mn8 N3 C13 104.6(4)
O8 Mn8 N3 O7 -169.9(3)
O1 Mn8 N3 O7 1.6(3)
O24 Mn8 N3 O7 98.0(3)
O17 Mn8 N3 O7 -77.3(3)
C13 C14 N4 O8 2.2(8)
C15 C14 N4 O8 177.2(4)
C29 C25 N5 O9 -0.1(7)
C26 C25 N5 O9 -178.9(4)
C29 C25 N5 Mn6 179.3(3)
C26 C25 N5 Mn6 0.5(6)
O10 Mn6 N5 C25 -1.7(4)
O3 Mn6 N5 C25 -170.5(3)
O22 Mn6 N5 C25 92.6(4)
O5 Mn6 N5 C25 -93.3(3)
O10 Mn6 N5 O9 177.8(3)
O3 Mn6 N5 O9 8.9(3)
O22 Mn6 N5 O9 -88.0(3)
O5 Mn6 N5 O9 86.1(3)
C27 C26 N6 O10 179.7(4)
C25 C26 N6 O10 -1.4(7)
C41 C37 N7 O11 5.0(6)
C38 C37 N7 O11 -178.0(4)
C41 C37 N7 Mn3 -174.8(3)
C38 C37 N7 Mn3 2.2(6)
O12 Mn3 N7 C37 -17.5(3)
O3 Mn3 N7 C37 -177.6(3)
O16 Mn3 N7 C37 78.6(3)
O2 Mn3 N7 C37 -92.4(3)
Mn4 Mn3 N7 C37 -95.7(3)
O12 Mn3 N7 O11 162.7(3)
O3 Mn3 N7 O11 2.6(3)
O16 Mn3 N7 O11 -101.2(3)
O2 Mn3 N7 O11 87.8(3)
Mn4 Mn3 N7 O11 84.5(3)
C39 C38 N8 O12 -172.6(4)
C37 C38 N8 O12 0.2(7)
C53 C49 N9 O13 172.6(4)
C50 C49 N9 O13 0.9(7)
C51 C50 N10 O14 -4.4(6)
C49 C50 N10 O14 179.4(4)
C51 C50 N10 Mn2 176.7(3)
C49 C50 N10 Mn2 0.5(6)
O1 Mn2 N10 C50 -179.7(3)
O13 Mn2 N10 C50 20.6(3)
O9 Mn2 N10 C50 -76.7(3)
O4 Mn2 N10 C50 93.1(3)
Mn1 Mn2 N10 C50 174.7(3)
O1 Mn2 N10 O14 1.4(3)
O13 Mn2 N10 O14 -158.3(3)
O9 Mn2 N10 O14 104.5(3)
O4 Mn2 N10 O14 -85.8(3)
Mn1 Mn2 N10 O14 -4.2(3)
C65 C61 N11 O15 178.6(4)
C62 C61 N11 O15 2.7(8)
C63 C62 N12 O16 -1.2(7)
C61 C62 N12 O16 176.6(4)
C63 C62 N12 Mn5 176.3(4)
C61 C62 N12 Mn5 -5.9(6)
O15 Mn5 N12 C62 8.3(4)
O4 Mn5 N12 C62 -180.0(4)
O21 Mn5 N12 C62 -83.9(4)
O13 Mn5 N12 C62 100.9(4)
O15 Mn5 N12 O16 -174.3(3)
O4 Mn5 N12 O16 -2.5(3)
O21 Mn5 N12 O16 93.5(3)
O13 Mn5 N12 O16 -81.7(3)
C77 C73 N13 O17 168.9(4)
C74 C73 N13 O17 -3.6(7)
C75 C74 N14 O18 -1.8(6)
C73 C74 N14 O18 178.4(4)
C75 C74 N14 Mn4 -178.3(3)
C73 C74 N14 Mn4 1.9(6)
O4 Mn4 N14 C74 171.7(4)
O17 Mn4 N14 C74 12.2(4)
O2 Mn4 N14 C74 107.8(7)
O19 Mn4 N14 C74 -85.5(4)
O1 Mn4 N14 C74 85.7(3)
Mn3 Mn4 N14 C74 166.1(3)
O4 Mn4 N14 O18 -4.6(3)
O17 Mn4 N14 O18 -164.1(3)
O2 Mn4 N14 O18 -68.6(8)
O19 Mn4 N14 O18 98.1(3)
O1 Mn4 N14 O18 -90.6(3)
Mn3 Mn4 N14 O18 -10.2(3)
C89 C85 N15 O19 0.9(7)
C86 C85 N15 O19 -178.3(4)
C89 C85 N15 Mn7 178.5(3)
C86 C85 N15 Mn7 -0.8(6)
O20 Mn7 N15 C85 -0.4(3)
O2 Mn7 N15 C85 -170.5(3)
O6 Mn7 N15 C85 -71.6(9)
O23 Mn7 N15 C85 93.1(3)
O12 Mn7 N15 C85 -93.4(3)
O20 Mn7 N15 O19 177.1(3)
O2 Mn7 N15 O19 7.0(3)
O6 Mn7 N15 O19 106.0(8)
O23 Mn7 N15 O19 -89.4(3)
O12 Mn7 N15 O19 84.1(3)
C87 C86 N16 O20 179.9(4)
C85 C86 N16 O20 -1.7(7)
O21 C97 N17 C99 4.3(9)
O21 C97 N17 C98 -179.6(5)
O22 C100 N18 C101 -3.7(10)
O22 C100 N18 C102 177.1(6)
O23 C103 N19 C104 -4.0(10)
O23 C103 N19 C105 178.4(6)
O24 C106 N20 C108 -1.6(9)
O24 C106 N20 C107 -177.6(5)
O13 Mn2 O1 Mn8 87.2(4)
O3 Mn2 O1 Mn8 -177.81(19)
N10 Mn2 O1 Mn8 10.69(19)
O9 Mn2 O1 Mn8 -88.42(19)
O4 Mn2 O1 Mn8 115.28(18)
Mn1 Mn2 O1 Mn8 -178.5(3)
O13 Mn2 O1 Mn1 -94.3(3)
O3 Mn2 O1 Mn1 0.68(16)
N10 Mn2 O1 Mn1 -170.81(18)
O9 Mn2 O1 Mn1 90.08(17)
O4 Mn2 O1 Mn1 -66.22(15)
O13 Mn2 O1 Mn4 -10.0(4)
O3 Mn2 O1 Mn4 84.98(10)
N10 Mn2 O1 Mn4 -86.52(11)
O9 Mn2 O1 Mn4 174.37(9)
O4 Mn2 O1 Mn4 18.07(7)
Mn1 Mn2 O1 Mn4 84.29(15)
O14 Mn8 O1 Mn2 -15.46(19)
N3 Mn8 O1 Mn2 173.07(19)
O24 Mn8 O1 Mn2 80.22(19)
O17 Mn8 O1 Mn2 -106.38(18)
O14 Mn8 O1 Mn1 166.12(18)
N3 Mn8 O1 Mn1 -5.3(2)
O24 Mn8 O1 Mn1 -98.19(19)
O17 Mn8 O1 Mn1 75.20(17)
O14 Mn8 O1 Mn4 76.39(11)
N3 Mn8 O1 Mn4 -95.08(12)
O24 Mn8 O1 Mn4 172.07(11)
O17 Mn8 O1 Mn4 -14.53(8)
O2 Mn1 O1 Mn2 85.77(17)
O5 Mn1 O1 Mn2 -75.46(18)
O7 Mn1 O1 Mn2 -172.39(17)
O3 Mn1 O1 Mn2 -0.53(13)
O2 Mn1 O1 Mn8 -95.71(18)
O5 Mn1 O1 Mn8 103.06(19)
O7 Mn1 O1 Mn8 6.13(19)
O3 Mn1 O1 Mn8 178.0(2)
Mn2 Mn1 O1 Mn8 178.5(3)
O2 Mn1 O1 Mn4 0.50(10)
O5 Mn1 O1 Mn4 -160.73(11)
O7 Mn1 O1 Mn4 102.34(11)
O3 Mn1 O1 Mn4 -85.80(9)
Mn2 Mn1 O1 Mn4 -85.27(15)
O4 Mn4 O1 Mn2 -27.05(11)
O17 Mn4 O1 Mn2 143.68(13)
O2 Mn4 O1 Mn2 -116.70(13)
N14 Mn4 O1 Mn2 58.70(13)
O19 Mn4 O1 Mn2 -141.3(2)
Mn3 Mn4 O1 Mn2 -57.71(7)
O4 Mn4 O1 Mn8 -149.95(12)
O17 Mn4 O1 Mn8 20.78(12)
O2 Mn4 O1 Mn8 120.39(14)
N14 Mn4 O1 Mn8 -64.21(13)
O19 Mn4 O1 Mn8 95.8(3)
Mn3 Mn4 O1 Mn8 179.38(10)
O4 Mn4 O1 Mn1 89.11(11)
O17 Mn4 O1 Mn1 -100.16(12)
O2 Mn4 O1 Mn1 -0.54(11)
N14 Mn4 O1 Mn1 174.86(11)
O19 Mn4 O1 Mn1 -25.2(3)
Mn3 Mn4 O1 Mn1 58.45(7)
O5 Mn1 O2 Mn7 -91.9(4)
O1 Mn1 O2 Mn7 173.33(17)
N2 Mn1 O2 Mn7 -13.68(18)
O7 Mn1 O2 Mn7 84.23(18)
O3 Mn1 O2 Mn7 -118.44(16)
Mn2 Mn1 O2 Mn7 -155.05(15)
O5 Mn1 O2 Mn4 93.9(4)
O1 Mn1 O2 Mn4 -0.83(16)
N2 Mn1 O2 Mn4 172.17(17)
O7 Mn1 O2 Mn4 -89.93(17)
O3 Mn1 O2 Mn4 67.40(15)
Mn2 Mn1 O2 Mn4 30.79(14)
O5 Mn1 O2 Mn3 7.5(4)
O1 Mn1 O2 Mn3 -87.28(10)
N2 Mn1 O2 Mn3 85.72(11)
O7 Mn1 O2 Mn3 -176.38(9)
O3 Mn1 O2 Mn3 -19.05(8)
Mn2 Mn1 O2 Mn3 -55.66(5)
O20 Mn7 O2 Mn1 72.6(7)
O6 Mn7 O2 Mn1 16.50(18)
N15 Mn7 O2 Mn1 -174.01(18)
O23 Mn7 O2 Mn1 -78.65(18)
O12 Mn7 O2 Mn1 109.15(17)
O20 Mn7 O2 Mn4 -113.3(6)
O6 Mn7 O2 Mn4 -169.41(17)
N15 Mn7 O2 Mn4 0.08(18)
O23 Mn7 O2 Mn4 95.44(18)
O12 Mn7 O2 Mn4 -76.76(16)
O20 Mn7 O2 Mn3 -21.4(7)
O6 Mn7 O2 Mn3 -77.43(12)
N15 Mn7 O2 Mn3 92.06(12)
O23 Mn7 O2 Mn3 -172.58(11)
O12 Mn7 O2 Mn3 15.22(8)
O4 Mn4 O2 Mn1 -86.71(17)
O17 Mn4 O2 Mn1 72.28(18)
N14 Mn4 O2 Mn1 -22.9(7)
O19 Mn4 O2 Mn1 170.12(17)
O1 Mn4 O2 Mn1 0.62(12)
Mn3 Mn4 O2 Mn1 -87.33(15)
O4 Mn4 O2 Mn7 99.07(17)
O17 Mn4 O2 Mn7 -101.94(18)
N14 Mn4 O2 Mn7 162.8(6)
O19 Mn4 O2 Mn7 -4.10(18)
O1 Mn4 O2 Mn7 -173.60(19)
Mn3 Mn4 O2 Mn7 98.45(17)
O4 Mn4 O2 Mn3 0.62(10)
O17 Mn4 O2 Mn3 159.62(12)
N14 Mn4 O2 Mn3 64.4(7)
O19 Mn4 O2 Mn3 -102.55(11)
O1 Mn4 O2 Mn3 87.95(9)
O12 Mn3 O2 Mn1 -142.52(13)
O3 Mn3 O2 Mn1 27.48(11)
O4 Mn3 O2 Mn1 118.19(13)
N7 Mn3 O2 Mn1 -57.83(14)
O16 Mn3 O2 Mn1 143.5(2)
Mn4 Mn3 O2 Mn1 118.85(14)
O12 Mn3 O2 Mn7 -21.29(12)
O3 Mn3 O2 Mn7 148.71(12)
O4 Mn3 O2 Mn7 -120.58(14)
N7 Mn3 O2 Mn7 63.41(14)
O16 Mn3 O2 Mn7 -95.3(3)
Mn4 Mn3 O2 Mn7 -119.92(15)
O12 Mn3 O2 Mn4 98.63(13)
O3 Mn3 O2 Mn4 -91.37(12)
O4 Mn3 O2 Mn4 -0.66(11)
N7 Mn3 O2 Mn4 -176.67(12)
O16 Mn3 O2 Mn4 24.6(3)
O12 Mn3 O3 Mn6 -90.4(4)
O4 Mn3 O3 Mn6 172.35(17)
N7 Mn3 O3 Mn6 -13.06(18)
O16 Mn3 O3 Mn6 83.88(18)
O2 Mn3 O3 Mn6 -119.26(17)
Mn4 Mn3 O3 Mn6 -155.81(16)
O12 Mn3 O3 Mn2 96.3(4)
O4 Mn3 O3 Mn2 -0.99(16)
N7 Mn3 O3 Mn2 173.61(17)
O16 Mn3 O3 Mn2 -89.45(17)
O2 Mn3 O3 Mn2 67.40(15)
Mn4 Mn3 O3 Mn2 30.86(14)
O12 Mn3 O3 Mn1 9.8(4)
O4 Mn3 O3 Mn1 -87.50(10)
N7 Mn3 O3 Mn1 87.10(11)
O16 Mn3 O3 Mn1 -175.96(9)
O2 Mn3 O3 Mn1 -19.11(8)
Mn4 Mn3 O3 Mn1 -55.65(6)
O10 Mn6 O3 Mn3 75.5(7)
O11 Mn6 O3 Mn3 16.33(19)
N5 Mn6 O3 Mn3 -173.24(18)
O22 Mn6 O3 Mn3 -78.49(19)
O5 Mn6 O3 Mn3 110.05(17)
O10 Mn6 O3 Mn2 -111.3(6)
O11 Mn6 O3 Mn2 -170.51(18)
N5 Mn6 O3 Mn2 -0.07(19)
O22 Mn6 O3 Mn2 94.68(18)
O5 Mn6 O3 Mn2 -76.79(16)
O10 Mn6 O3 Mn1 -19.1(7)
O11 Mn6 O3 Mn1 -78.27(12)
N5 Mn6 O3 Mn1 92.16(13)
O22 Mn6 O3 Mn1 -173.09(12)
O5 Mn6 O3 Mn1 15.45(9)
O1 Mn2 O3 Mn3 -87.99(17)
O13 Mn2 O3 Mn3 71.18(17)
O9 Mn2 O3 Mn3 168.53(17)
O4 Mn2 O3 Mn3 0.75(12)
Mn1 Mn2 O3 Mn3 -87.55(15)
O1 Mn2 O3 Mn6 98.56(18)
O13 Mn2 O3 Mn6 -102.28(18)
O9 Mn2 O3 Mn6 -4.92(18)
O4 Mn2 O3 Mn6 -172.71(19)
Mn1 Mn2 O3 Mn6 99.00(17)
O1 Mn2 O3 Mn1 -0.44(11)
O13 Mn2 O3 Mn1 158.72(11)
O9 Mn2 O3 Mn1 -103.92(11)
O4 Mn2 O3 Mn1 88.30(9)
O2 Mn1 O3 Mn3 27.49(11)
O5 Mn1 O3 Mn3 -144.00(13)
O1 Mn1 O3 Mn3 118.12(13)
N2 Mn1 O3 Mn3 -58.44(14)
O7 Mn1 O3 Mn3 138.6(3)
Mn2 Mn1 O3 Mn3 117.65(14)
O2 Mn1 O3 Mn6 149.67(13)
O5 Mn1 O3 Mn6 -21.82(12)
O1 Mn1 O3 Mn6 -119.71(14)
N2 Mn1 O3 Mn6 63.74(15)
O7 Mn1 O3 Mn6 -99.2(3)
Mn2 Mn1 O3 Mn6 -120.17(15)
O2 Mn1 O3 Mn2 -90.16(11)
O5 Mn1 O3 Mn2 98.35(13)
O1 Mn1 O3 Mn2 0.46(11)
N2 Mn1 O3 Mn2 -176.09(12)
O7 Mn1 O3 Mn2 20.9(3)
O18 Mn5 O4 Mn4 -13.44(19)
N12 Mn5 O4 Mn4 171.67(19)
O21 Mn5 O4 Mn4 82.35(19)
O13 Mn5 O4 Mn4 -107.18(18)
O18 Mn5 O4 Mn3 169.44(19)
N12 Mn5 O4 Mn3 -5.4(2)
O21 Mn5 O4 Mn3 -94.77(18)
O13 Mn5 O4 Mn3 75.70(17)
O18 Mn5 O4 Mn2 79.40(12)
N12 Mn5 O4 Mn2 -95.49(12)
O21 Mn5 O4 Mn2 175.19(11)
O13 Mn5 O4 Mn2 -14.34(8)
O17 Mn4 O4 Mn5 90.0(4)
O2 Mn4 O4 Mn5 -178.24(19)
N14 Mn4 O4 Mn5 11.85(19)
O19 Mn4 O4 Mn5 -88.54(18)
O1 Mn4 O4 Mn5 115.62(17)
Mn3 Mn4 O4 Mn5 -177.3(3)
O17 Mn4 O4 Mn3 -92.7(3)
O2 Mn4 O4 Mn3 -0.97(16)
N14 Mn4 O4 Mn3 -170.87(18)
O19 Mn4 O4 Mn3 88.73(17)
O1 Mn4 O4 Mn3 -67.10(15)
O17 Mn4 O4 Mn2 -7.6(4)
O2 Mn4 O4 Mn2 84.11(10)
N14 Mn4 O4 Mn2 -85.79(11)
O19 Mn4 O4 Mn2 173.81(9)
O1 Mn4 O4 Mn2 17.98(7)
Mn3 Mn4 O4 Mn2 85.08(15)
O12 Mn3 O4 Mn5 104.66(19)
O3 Mn3 O4 Mn5 -95.60(18)
O16 Mn3 O4 Mn5 8.49(19)
O2 Mn3 O4 Mn5 178.0(2)
Mn4 Mn3 O4 Mn5 177.3(3)
O12 Mn3 O4 Mn4 -72.65(17)
O3 Mn3 O4 Mn4 87.09(17)
O16 Mn3 O4 Mn4 -168.81(17)
O2 Mn3 O4 Mn4 0.74(13)
O12 Mn3 O4 Mn2 -159.13(11)
O3 Mn3 O4 Mn2 0.61(10)
O16 Mn3 O4 Mn2 104.70(11)
O2 Mn3 O4 Mn2 -85.74(9)
Mn4 Mn3 O4 Mn2 -86.48(15)
O1 Mn2 O4 Mn5 -150.04(12)
O13 Mn2 O4 Mn5 19.88(12)
O3 Mn2 O4 Mn5 120.79(14)
N10 Mn2 O4 Mn5 -64.37(13)
O9 Mn2 O4 Mn5 92.2(2)
Mn1 Mn2 O4 Mn5 179.55(10)
O1 Mn2 O4 Mn4 -27.41(11)
O13 Mn2 O4 Mn4 142.51(13)
O3 Mn2 O4 Mn4 -116.58(13)
N10 Mn2 O4 Mn4 58.26(13)
O9 Mn2 O4 Mn4 -145.2(2)
Mn1 Mn2 O4 Mn4 -57.82(7)
O1 Mn2 O4 Mn3 88.52(11)
O13 Mn2 O4 Mn3 -101.57(12)
O3 Mn2 O4 Mn3 -0.65(11)
N10 Mn2 O4 Mn3 174.18(11)
O9 Mn2 O4 Mn3 -29.3(3)
Mn1 Mn2 O4 Mn3 58.11(7)
C1 N1 O5 Mn1 -26.6(5)
C1 N1 O5 Mn6 90.1(4)
O2 Mn1 O5 N1 106.3(5)
O1 Mn1 O5 N1 -159.5(3)
N2 Mn1 O5 N1 28.4(4)
O7 Mn1 O5 N1 -69.9(4)
O3 Mn1 O5 N1 133.5(4)
Mn2 Mn1 O5 N1 169.8(3)
O2 Mn1 O5 Mn6 -11.7(4)
O1 Mn1 O5 Mn6 82.53(12)
N2 Mn1 O5 Mn6 -89.62(13)
O7 Mn1 O5 Mn6 172.09(11)
O3 Mn1 O5 Mn6 15.51(8)
Mn2 Mn1 O5 Mn6 51.82(8)
O10 Mn6 O5 N1 14.3(2)
O3 Mn6 O5 N1 -158.9(2)
O11 Mn6 O5 N1 -70.4(2)
N5 Mn6 O5 N1 106.6(2)
O10 Mn6 O5 Mn1 151.14(14)
O3 Mn6 O5 Mn1 -22.10(12)
O11 Mn6 O5 Mn1 66.37(14)
N5 Mn6 O5 Mn1 -116.54(15)
C2 N2 O6 Mn7 -176.0(3)
Mn1 N2 O6 Mn7 6.7(4)
O20 Mn7 O6 N2 175.9(3)
O2 Mn7 O6 N2 -13.1(3)
N15 Mn7 O6 N2 -112.3(7)
O23 Mn7 O6 N2 83.1(3)
O12 Mn7 O6 N2 -91.0(3)
C13 N3 O7 Mn1 -179.5(3)
Mn8 N3 O7 Mn1 2.4(4)
O2 Mn1 O7 N3 84.2(3)
O5 Mn1 O7 N3 -97.1(3)
O1 Mn1 O7 N3 -4.8(3)
N2 Mn1 O7 N3 172.8(3)
O3 Mn1 O7 N3 -23.8(5)
Mn2 Mn1 O7 N3 -9.5(3)
C14 N4 O8 Mn8 12.8(6)
O14 Mn8 O8 N4 171.1(4)
N3 Mn8 O8 N4 -17.3(4)
O24 Mn8 O8 N4 75.5(4)
O17 Mn8 O8 N4 -98.2(4)
C25 N5 O9 Mn2 165.3(3)
Mn6 N5 O9 Mn2 -14.2(4)
O1 Mn2 O9 N5 -77.1(3)
O13 Mn2 O9 N5 104.5(3)
O3 Mn2 O9 N5 11.4(3)
N10 Mn2 O9 N5 -165.5(3)
O4 Mn2 O9 N5 37.5(4)
Mn1 Mn2 O9 N5 -43.9(3)
C26 N6 O10 Mn6 -0.8(6)
O3 Mn6 O10 N6 113.1(6)
O11 Mn6 O10 N6 172.7(4)
N5 Mn6 O10 N6 2.0(4)
O22 Mn6 O10 N6 -92.7(4)
O5 Mn6 O10 N6 79.4(4)
C37 N7 O11 Mn6 -171.7(3)
Mn3 N7 O11 Mn6 8.1(4)
O10 Mn6 O11 N7 176.6(3)
O3 Mn6 O11 N7 -13.7(3)
O22 Mn6 O11 N7 83.1(3)
O5 Mn6 O11 N7 -91.5(3)
C38 N8 O12 Mn3 -28.2(5)
C38 N8 O12 Mn7 93.9(4)
O3 Mn3 O12 N8 109.5(4)
O4 Mn3 O12 N8 -153.9(3)
N7 Mn3 O12 N8 32.6(3)
O16 Mn3 O12 N8 -64.9(3)
O2 Mn3 O12 N8 139.3(3)
Mn4 Mn3 O12 N8 175.6(3)
O3 Mn3 O12 Mn7 -14.2(4)
O4 Mn3 O12 Mn7 82.38(12)
N7 Mn3 O12 Mn7 -91.10(13)
O16 Mn3 O12 Mn7 171.39(11)
O2 Mn3 O12 Mn7 15.61(8)
Mn4 Mn3 O12 Mn7 51.92(8)
O20 Mn7 O12 N8 12.6(2)
O2 Mn7 O12 N8 -161.0(2)
O6 Mn7 O12 N8 -71.9(2)
N15 Mn7 O12 N8 104.2(3)
O20 Mn7 O12 Mn3 151.50(14)
O2 Mn7 O12 Mn3 -22.07(12)
O6 Mn7 O12 Mn3 67.05(14)
N15 Mn7 O12 Mn3 -116.89(15)
C49 N9 O13 Mn2 34.8(5)
C49 N9 O13 Mn5 -93.8(4)
O1 Mn2 O13 N9 -116.3(4)
O3 Mn2 O13 N9 149.5(3)
N10 Mn2 O13 N9 -40.2(3)
O9 Mn2 O13 N9 59.4(3)
O4 Mn2 O13 N9 -145.7(3)
Mn1 Mn2 O13 N9 179.9(2)
O1 Mn2 O13 Mn5 14.4(4)
O3 Mn2 O13 Mn5 -79.72(13)
N10 Mn2 O13 Mn5 90.49(13)
O9 Mn2 O13 Mn5 -169.87(11)
O4 Mn2 O13 Mn5 -14.98(9)
Mn1 Mn2 O13 Mn5 -49.4(2)
O15 Mn5 O13 N9 -13.7(2)
O4 Mn5 O13 N9 161.7(2)
O18 Mn5 O13 N9 72.5(2)
N12 Mn5 O13 N9 -105.8(3)
O21 Mn5 O13 N9 -133.4(6)
O15 Mn5 O13 Mn2 -153.72(14)
O4 Mn5 O13 Mn2 21.70(13)
O18 Mn5 O13 Mn2 -67.46(13)
N12 Mn5 O13 Mn2 114.18(15)
O21 Mn5 O13 Mn2 86.6(6)
C50 N10 O14 Mn8 169.0(3)
Mn2 N10 O14 Mn8 -12.1(4)
O8 Mn8 O14 N10 -172.8(3)
O1 Mn8 O14 N10 15.3(3)
O24 Mn8 O14 N10 -81.0(3)
O17 Mn8 O14 N10 94.5(3)
C61 N11 O15 Mn5 3.8(7)
O18 Mn5 O15 N11 177.2(4)
N12 Mn5 O15 N11 -7.8(4)
O21 Mn5 O15 N11 81.5(4)
O13 Mn5 O15 N11 -89.4(4)
C62 N12 O16 Mn3 -173.5(3)
Mn5 N12 O16 Mn3 8.9(4)
O12 Mn3 O16 N12 -103.2(3)
O3 Mn3 O16 N12 78.9(3)
O4 Mn3 O16 N12 -10.1(3)
N7 Mn3 O16 N12 167.1(3)
O2 Mn3 O16 N12 -33.5(5)
Mn4 Mn3 O16 N12 -16.9(3)
C73 N13 O17 Mn4 28.2(6)
C73 N13 O17 Mn8 -91.1(4)
O4 Mn4 O17 N13 -106.7(4)
O2 Mn4 O17 N13 162.2(4)
N14 Mn4 O17 N13 -29.0(4)
O19 Mn4 O17 N13 71.9(4)
O1 Mn4 O17 N13 -133.4(4)
Mn3 Mn4 O17 N13 -169.1(3)
O4 Mn4 O17 Mn8 11.5(4)
O2 Mn4 O17 Mn8 -79.53(12)
N14 Mn4 O17 Mn8 89.26(13)
O19 Mn4 O17 Mn8 -169.88(11)
O1 Mn4 O17 Mn8 -15.12(8)
Mn3 Mn4 O17 Mn8 -50.9(2)
O8 Mn8 O17 N13 -16.8(2)
O1 Mn8 O17 N13 159.7(2)
O14 Mn8 O17 N13 70.2(2)
N3 Mn8 O17 N13 -108.0(2)
O8 Mn8 O17 Mn4 -154.14(14)
O1 Mn8 O17 Mn4 22.34(13)
O14 Mn8 O17 Mn4 -67.14(13)
N3 Mn8 O17 Mn4 114.65(15)
C74 N14 O18 Mn5 -180.0(3)
Mn4 N14 O18 Mn5 -3.3(4)
O15 Mn5 O18 N14 -178.7(3)
O4 Mn5 O18 N14 9.3(3)
O21 Mn5 O18 N14 -86.8(3)
O13 Mn5 O18 N14 88.6(3)
C85 N15 O19 Mn4 166.3(3)
Mn7 N15 O19 Mn4 -11.3(4)
O4 Mn4 O19 N15 -79.1(3)
O17 Mn4 O19 N15 101.4(3)
O2 Mn4 O19 N15 9.3(3)
N14 Mn4 O19 N15 -168.2(3)
O1 Mn4 O19 N15 31.7(4)
Mn3 Mn4 O19 N15 -46.2(3)
C86 N16 O20 Mn7 -0.2(6)
O2 Mn7 O20 N16 114.4(7)
O6 Mn7 O20 N16 170.9(4)
N15 Mn7 O20 N16 1.1(4)
O23 Mn7 O20 N16 -94.2(4)
O12 Mn7 O20 N16 78.7(4)
N17 C97 O21 Mn5 166.8(4)
O15 Mn5 O21 C97 -149.2(4)
O4 Mn5 O21 C97 34.1(4)
O18 Mn5 O21 C97 124.5(4)
N12 Mn5 O21 C97 -56.7(4)
O13 Mn5 O21 C97 -29.4(9)
N18 C100 O22 Mn6 -174.9(5)
O10 Mn6 O22 C100 148.1(4)
O3 Mn6 O22 C100 -37.2(5)
O11 Mn6 O22 C100 -127.0(4)
N5 Mn6 O22 C100 55.0(5)
N19 C103 O23 Mn7 -171.8(4)
O20 Mn7 O23 C103 150.8(4)
O2 Mn7 O23 C103 -34.4(4)
O6 Mn7 O23 C103 -124.6(4)
N15 Mn7 O23 C103 58.2(4)
N20 C106 O24 Mn8 167.6(4)
O8 Mn8 O24 C106 -145.0(4)
O1 Mn8 O24 C106 37.5(4)
O14 Mn8 O24 C106 127.8(4)
N3 Mn8 O24 C106 -53.3(4)
O25 C113 N24 C114 -11.4(17)
O25 C113 N24 C115 172.9(11)
